data_4332803
loop_
_publ_author_name
'Akutagawa, Tomoyuki'
'Endo, Daigoro'
'Imai, Hiroyuki'
'Noro, Shin-ichiro'
'Cronin, Leroy'
'Nakamura, Takayoshi'

_publ_section_title
;
 Formation ofp-Phenylenediamine&#x2212;Crown
 Ether&#x2212;[PMo12O40]4-Salts
;
_journal_issue 21
_journal_name_full 'Inorganic Chemistry'
_journal_page_first 8628
_journal_page_last 8637
_journal_paper_doi 10.1021/ic060857i
_journal_volume 45
_journal_year 2006
_chemical_formula_moiety 'C37 H69 N5 Mo6 O32 P0.50 '
_chemical_formula_sum 'C37 H69 Mo6 N5 O32 P0.5'
_chemical_formula_weight 1687.09
_space_group_IT_number 2
_symmetry_cell_setting triclinic
_symmetry_Int_Tables_number 2
_symmetry_space_group_name_Hall '-P 1'
_symmetry_space_group_name_H-M 'P -1'
_cell_angle_alpha 102.682(13)
_cell_angle_beta 91.732(17)
_cell_angle_gamma 105.289(16)
_cell_formula_units_Z 2
_cell_length_a 14.241(6)
_cell_length_b 14.617(5)
_cell_length_c 14.878(6)
_cell_measurement_reflns_used 21881
_cell_measurement_temperature 93.1
_cell_measurement_theta_max 27.5
_cell_measurement_theta_min 3.0
_cell_volume 2902(2)
_computing_cell_refinement PROCESS-AUTO
_computing_data_collection PROCESS-AUTO
_computing_data_reduction CrystalStructure
_computing_publication_material 'CrystalStructure 3.7.0'
_computing_structure_refinement CRYSTALS
_diffrn_detector_area_resol_mean 10.00
_diffrn_measured_fraction_theta_full 0.977
_diffrn_measured_fraction_theta_max 0.977
_diffrn_measurement_device_type 'Rigaku RAXIS-RAPID'
_diffrn_measurement_method \w
_diffrn_radiation_type 'Mo K\a'
_diffrn_radiation_wavelength 0.71075
_diffrn_reflns_av_R_equivalents 0.037
_diffrn_reflns_limit_h_max 18
_diffrn_reflns_limit_h_min -18
_diffrn_reflns_limit_k_max 17
_diffrn_reflns_limit_k_min -18
_diffrn_reflns_limit_l_max 19
_diffrn_reflns_limit_l_min -18
_diffrn_reflns_number 27848
_diffrn_reflns_theta_full 27.49
_diffrn_reflns_theta_max 27.49
_exptl_absorpt_coefficient_mu 1.363
_exptl_absorpt_correction_T_max 0.873
_exptl_absorpt_correction_T_min 0.550
_exptl_absorpt_correction_type multi-scan
_exptl_absorpt_process_details
;
    Higashi, T. (1995). Program for Absorption Correction.
    Rigaku Corporation, Tokyo, Japan.
;
_exptl_crystal_colour black
_exptl_crystal_density_diffrn 1.931
_exptl_crystal_density_method 'not measured'
_exptl_crystal_description block
_exptl_crystal_F_000 1683.00
_exptl_crystal_size_max 0.10
_exptl_crystal_size_mid 0.10
_exptl_crystal_size_min 0.10
_refine_diff_density_max 1.00
_refine_diff_density_min -0.90
_refine_ls_extinction_method none
_refine_ls_goodness_of_fit_ref 1.095
_refine_ls_hydrogen_treatment refall
_refine_ls_number_parameters 814
_refine_ls_number_reflns 9286
_refine_ls_R_factor_gt 0.0377
_refine_ls_shift/su_max 0.0066
_refine_ls_structure_factor_coef Fsqd
_refine_ls_weighting_details
;
    Chebychev polynomial with 3 parameters (Carruthers & Watkin, 1979)
    9357.0500    13127.1000    4268.6200
;
_refine_ls_weighting_scheme calc
_refine_ls_wR_factor_ref 0.0618
_reflns_number_gt 9235
_reflns_number_total 13000
_reflns_threshold_expression F^2^>2.0\s(F^2^)
_cod_data_source_file ic060857isup4.cif
_cod_data_source_block '____pA'
_cod_original_cell_volume 2901.6(20)
_cod_original_formula_sum 'C37 H69 N5 Mo6 O32 P0.50 '
_cod_database_code 4332803

loop_
_symmetry_equiv_pos_site_id
_symmetry_equiv_pos_as_xyz
1 +X,+Y,+Z
2 -X,-Y,-Z

loop_
_atom_site_label
_atom_site_type_symbol
_atom_site_fract_x
_atom_site_fract_y
_atom_site_fract_z
_atom_site_U_iso_or_equiv
_atom_site_adp_type
_atom_site_occupancy
_atom_site_symmetry_multiplicity
_atom_site_calc_flag
_atom_site_refinement_flags
Mo(1) Mo 0.15986(3) 0.67555(3) 0.40402(3) 0.02014(9) Uani 1.00 1 d .
Mo(2) Mo -0.06957(3) 0.70850(3) 0.46661(3) 0.02030(9) Uani 1.00 1 d .
Mo(3) Mo -0.21989(3) 0.54234(3) 0.58321(3) 0.02067(9) Uani 1.00 1 d .
Mo(4) Mo -0.22937(3) 0.36191(3) 0.37679(3) 0.01750(8) Uani 1.00 1 d .
Mo(5) Mo -0.01112(3) 0.30327(3) 0.30885(3) 0.01884(8) Uani 1.00 1 d .
Mo(6) Mo -0.05934(3) 0.52073(3) 0.27140(3) 0.01801(8) Uani 1.00 1 d .
P(1) P 0.0000 0.5000 0.5000 0.0127(3) Uani 1.00 2 d S
O(1) O 0.2158(4) 0.5635(2) 0.3726(2) 0.0658(15) Uani 1.00 1 d .
O(2) O 0.2377(2) 0.7555(2) 0.3576(2) 0.0272(8) Uani 1.00 1 d .
O(3) O 0.0685(2) 0.6003(2) 0.2970(3) 0.0568(12) Uani 1.00 1 d .
O(4) O 0.0686(2) 0.7408(3) 0.4424(3) 0.0573(12) Uani 1.00 1 d .
O(5) O -0.0971(2) 0.8093(2) 0.4555(2) 0.0341(9) Uani 1.00 1 d .
O(6) O -0.1788(2) 0.6411(3) 0.5102(2) 0.0587(12) Uani 1.00 1 d .
O(7) O -0.3225(2) 0.5644(2) 0.6181(2) 0.0284(8) Uani 1.00 1 d .
O(8) O -0.2681(4) 0.4566(2) 0.4621(2) 0.0578(14) Uani 1.00 1 d .
O(9) O -0.2219(4) 0.2994(3) 0.4789(2) 0.0632(15) Uani 1.00 1 d .
O(10) O -0.3357(2) 0.2932(2) 0.3208(2) 0.0333(9) Uani 1.00 1 d .
O(11) O -0.1832(2) 0.4471(2) 0.3017(3) 0.0480(12) Uani 1.00 1 d .
O(12) O -0.1421(2) 0.2875(2) 0.3237(3) 0.0528(13) Uani 1.00 1 d .
O(13) O 0.0096(2) 0.2490(3) 0.4048(2) 0.0690(14) Uani 1.00 1 d .
O(14) O -0.0135(2) 0.2145(2) 0.2177(2) 0.0375(10) Uani 1.00 1 d .
O(15) O -0.0209(2) 0.4080(2) 0.2472(3) 0.0447(11) Uani 1.00 1 d .
O(16) O 0.1263(2) 0.3727(3) 0.3245(2) 0.0620(13) Uani 1.00 1 d .
O(17) O -0.0891(2) 0.5328(2) 0.1668(2) 0.0362(10) Uani 1.00 1 d .
O(18) O -0.0967(2) 0.6316(3) 0.3494(3) 0.0601(12) Uani 1.00 1 d .
O(19) O 0.0463(3) 0.4192(3) 0.4552(3) 0.0122(12) Uani 0.50 1 d P
O(20) O -0.0520(3) 0.4459(3) 0.4063(3) 0.0109(12) Uani 0.50 1 d P
O(21) O 0.0047(3) 0.5710(3) 0.4350(3) 0.0133(13) Uani 0.50 1 d P
O(22) O -0.1090(3) 0.4526(3) 0.5087(3) 0.0142(13) Uani 0.50 1 d P
O(23) O 0.7859(2) -0.1663(2) 0.2039(2) 0.0303(8) Uani 1.00 1 d .
O(24) O 0.6147(2) -0.3199(2) 0.1468(2) 0.0305(8) Uani 1.00 1 d .
O(25) O 0.4423(2) -0.2616(2) 0.1288(2) 0.0312(9) Uani 1.00 1 d .
O(26) O 0.4280(2) -0.0887(2) 0.2461(2) 0.0327(9) Uani 1.00 1 d .
O(27) O 0.5957(2) 0.0468(2) 0.3420(2) 0.0364(10) Uani 1.00 1 d .
O(28) O 0.7702(2) -0.0119(2) 0.3484(2) 0.0323(9) Uani 1.00 1 d .
C(1) C 0.8548(3) -0.0055(3) 0.3002(3) 0.0351(13) Uani 1.00 1 d .
C(2) C 0.8676(3) -0.1058(3) 0.2659(3) 0.0334(13) Uani 1.00 1 d .
C(3) C 0.7879(3) -0.2654(3) 0.1836(3) 0.0329(13) Uani 1.00 1 d .
C(4) C 0.7053(3) -0.3247(3) 0.1121(3) 0.0330(13) Uani 1.00 1 d .
C(5) C 0.5336(3) -0.3760(3) 0.0830(3) 0.0360(13) Uani 1.00 1 d .
C(6) C 0.4408(3) -0.3611(3) 0.1187(3) 0.0347(13) Uani 1.00 1 d .
C(7) C 0.3509(3) -0.2461(4) 0.1509(3) 0.0331(13) Uani 1.00 1 d .
C(8) C 0.3591(3) -0.1389(4) 0.1683(3) 0.0342(14) Uani 1.00 1 d .
C(9) C 0.4344(4) 0.0117(4) 0.2725(4) 0.0404(15) Uani 1.00 1 d .
C(10) C 0.5016(4) 0.0558(4) 0.3603(4) 0.0410(15) Uani 1.00 1 d .
C(11) C 0.6608(4) 0.0732(4) 0.4228(4) 0.0422(15) Uani 1.00 1 d .
C(12) C 0.7635(3) 0.0809(3) 0.3949(4) 0.0374(14) Uani 1.00 1 d .
H(1) H 0.8478 0.0218 0.2489 0.040 Uiso 1.00 1 c R
H(2) H 0.9103 0.0351 0.3404 0.040 Uiso 1.00 1 c R
H(3) H 0.8726 -0.1337 0.3172 0.039 Uiso 1.00 1 c R
H(4) H 0.9254 -0.1015 0.2350 0.039 Uiso 1.00 1 c R
H(5) H 0.8487 -0.2700 0.1614 0.042 Uiso 1.00 1 c R
H(6) H 0.7800 -0.2893 0.2382 0.042 Uiso 1.00 1 c R
H(7) H 0.7073 -0.3908 0.0965 0.040 Uiso 1.00 1 c R
H(8) H 0.7119 -0.2992 0.0584 0.040 Uiso 1.00 1 c R
H(9) H 0.5407 -0.3569 0.0260 0.040 Uiso 1.00 1 c R
H(10) H 0.5315 -0.4430 0.0734 0.040 Uiso 1.00 1 c R
H(11) H 0.4355 -0.3767 0.1774 0.039 Uiso 1.00 1 c R
H(12) H 0.3864 -0.4019 0.0772 0.039 Uiso 1.00 1 c R
H(13) H 0.3023 -0.2817 0.1014 0.039 Uiso 1.00 1 c R
H(14) H 0.3336 -0.2677 0.2055 0.039 Uiso 1.00 1 c R
H(15) H 0.2972 -0.1283 0.1802 0.043 Uiso 1.00 1 c R
H(16) H 0.3805 -0.1162 0.1153 0.044 Uiso 1.00 1 c R
H(17) H 0.4602 0.0425 0.2251 0.054 Uiso 1.00 1 c R
H(18) H 0.3713 0.0201 0.2825 0.054 Uiso 1.00 1 c R
H(19) H 0.4780 0.0227 0.4068 0.052 Uiso 1.00 1 c R
H(20) H 0.5045 0.1229 0.3808 0.052 Uiso 1.00 1 c R
H(21) H 0.6570 0.1337 0.4598 0.047 Uiso 1.00 1 c R
H(22) H 0.6433 0.0242 0.4567 0.047 Uiso 1.00 1 c R
H(23) H 0.8088 0.1052 0.4485 0.041 Uiso 1.00 1 c R
H(24) H 0.7782 0.1244 0.3549 0.041 Uiso 1.00 1 c R
O(29) O 0.8976(2) 0.1091(2) -0.2236(2) 0.0219(7) Uani 1.00 1 d .
O(30) O 0.7795(2) -0.0800(2) -0.2824(2) 0.0237(8) Uani 1.00 1 d .
O(31) O 0.6849(2) -0.1664(2) -0.1485(2) 0.0261(8) Uani 1.00 1 d .
O(32) O 0.6331(2) -0.0433(2) 0.0065(2) 0.0274(8) Uani 1.00 1 d .
O(33) O 0.7586(2) 0.1451(2) 0.0717(2) 0.0232(7) Uani 1.00 1 d .
O(34) O 0.8637(2) 0.2325(2) -0.0577(2) 0.0214(7) Uani 1.00 1 d .
C(13) C 0.9495(3) 0.2552(3) -0.1042(3) 0.0255(11) Uani 1.00 1 d .
C(14) C 0.9237(3) 0.2140(3) -0.2059(2) 0.0238(11) Uani 1.00 1 d .
C(15) C 0.8680(3) 0.0651(3) -0.3202(3) 0.0273(12) Uani 1.00 1 d .
C(16) C 0.8537(3) -0.0429(3) -0.3371(3) 0.0257(11) Uani 1.00 1 d .
C(17) C 0.7645(3) -0.1812(3) -0.2874(3) 0.0282(12) Uani 1.00 1 d .
C(18) C 0.6737(3) -0.2174(3) -0.2438(3) 0.0292(12) Uani 1.00 1 d .
C(19) C 0.5980(3) -0.1954(3) -0.1049(3) 0.0322(13) Uani 1.00 1 d .
C(20) C 0.6149(4) -0.1455(3) -0.0042(3) 0.0335(13) Uani 1.00 1 d .
C(21) C 0.6460(3) 0.0059(3) 0.1019(3) 0.0322(13) Uani 1.00 1 d .
C(22) C 0.6675(3) 0.1126(3) 0.1093(3) 0.0303(12) Uani 1.00 1 d .
C(23) C 0.7864(3) 0.2484(3) 0.0814(3) 0.0257(11) Uani 1.00 1 d .
C(24) C 0.8802(3) 0.2775(3) 0.0389(3) 0.0274(11) Uani 1.00 1 d .
H(25) H 0.9765 0.3239 -0.0919 0.029 Uiso 1.00 1 c R
H(26) H 0.9960 0.2265 -0.0832 0.029 Uiso 1.00 1 c R
H(27) H 0.9775 0.2370 -0.2391 0.030 Uiso 1.00 1 c R
H(28) H 0.8692 0.2336 -0.2249 0.030 Uiso 1.00 1 c R
H(29) H 0.8081 0.0770 -0.3367 0.034 Uiso 1.00 1 c R
H(30) H 0.9168 0.0922 -0.3565 0.034 Uiso 1.00 1 c R
H(31) H 0.9131 -0.0550 -0.3191 0.032 Uiso 1.00 1 c R
H(32) H 0.8348 -0.0733 -0.4007 0.032 Uiso 1.00 1 c R
H(33) H 0.7589 -0.2157 -0.3503 0.035 Uiso 1.00 1 c R
H(34) H 0.8183 -0.1903 -0.2546 0.035 Uiso 1.00 1 c R
H(35) H 0.6614 -0.2854 -0.2480 0.034 Uiso 1.00 1 c R
H(36) H 0.6204 -0.2058 -0.2751 0.034 Uiso 1.00 1 c R
H(37) H 0.5470 -0.1770 -0.1326 0.038 Uiso 1.00 1 c R
H(38) H 0.5799 -0.2642 -0.1124 0.038 Uiso 1.00 1 c R
H(39) H 0.6702 -0.1583 0.0223 0.042 Uiso 1.00 1 c R
H(40) H 0.5591 -0.1694 0.0262 0.042 Uiso 1.00 1 c R
H(41) H 0.5882 -0.0161 0.1305 0.040 Uiso 1.00 1 c R
H(42) H 0.6993 -0.0071 0.1319 0.040 Uiso 1.00 1 c R
H(43) H 0.6714 0.1466 0.1722 0.036 Uiso 1.00 1 c R
H(44) H 0.6169 0.1249 0.0747 0.036 Uiso 1.00 1 c R
H(45) H 0.7368 0.2658 0.0505 0.031 Uiso 1.00 1 c R
H(46) H 0.7946 0.2808 0.1451 0.031 Uiso 1.00 1 c R
H(47) H 0.9288 0.2563 0.0670 0.032 Uiso 1.00 1 c R
H(48) H 0.9012 0.3465 0.0477 0.031 Uiso 1.00 1 c R
N(1) N 0.5955(2) -0.1572(2) 0.2808(2) 0.0213(9) Uani 1.00 1 d .
N(2) N 0.5040(3) -0.3715(3) 0.5535(3) 0.0411(14) Uani 1.00 1 d .
C(25) C 0.5728(3) -0.2081(3) 0.3559(2) 0.0209(10) Uani 1.00 1 d .
C(26) C 0.6461(3) -0.2341(3) 0.3992(3) 0.0285(12) Uani 1.00 1 d .
C(27) C 0.6234(3) -0.2882(4) 0.4647(3) 0.0332(13) Uani 1.00 1 d .
C(28) C 0.5281(3) -0.3169(3) 0.4882(3) 0.0273(12) Uani 1.00 1 d .
C(29) C 0.4562(3) -0.2881(3) 0.4447(3) 0.0273(12) Uani 1.00 1 d .
C(30) C 0.4781(3) -0.2349(3) 0.3789(2) 0.0233(11) Uani 1.00 1 d .
H(49) H 0.6156 -0.0887 0.3061 0.026 Uiso 1.00 1 c R
H(50) H 0.5389 -0.1733 0.2386 0.026 Uiso 1.00 1 c R
H(51) H 0.6466 -0.1766 0.2493 0.026 Uiso 1.00 1 c R
H(52) H 0.4872 -0.4389 0.5236 0.059 Uiso 1.00 1 c R
H(53) H 0.4501 -0.3569 0.5838 0.058 Uiso 1.00 1 c R
H(54) H 0.5587 -0.3565 0.5977 0.058 Uiso 1.00 1 c R
H(55) H 0.7113 -0.2150 0.3833 0.035 Uiso 1.00 1 c R
H(56) H 0.6736 -0.3057 0.4946 0.043 Uiso 1.00 1 c R
H(57) H 0.3908 -0.3061 0.4606 0.035 Uiso 1.00 1 c R
H(58) H 0.4283 -0.2164 0.3496 0.029 Uiso 1.00 1 c R
N(3) N 0.8229(2) 0.0176(2) -0.0790(2) 0.0199(9) Uani 1.00 1 d .
C(31) C 0.9146(2) 0.0084(2) -0.0377(2) 0.0171(9) Uani 1.00 1 d .
C(32) C 0.9752(3) -0.0323(3) -0.0946(3) 0.0270(11) Uani 1.00 1 d .
C(33) C 0.9381(3) 0.0403(3) 0.0558(3) 0.0263(11) Uani 1.00 1 d .
H(59) H 0.8350 0.0789 -0.0949 0.025 Uiso 1.00 1 c R
H(60) H 0.7753 0.0133 -0.0356 0.025 Uiso 1.00 1 c R
H(61) H 0.7995 -0.0334 -0.1331 0.025 Uiso 1.00 1 c R
H(62) H 0.9577 -0.0546 -0.1594 0.033 Uiso 1.00 1 c R
H(63) H 0.8956 0.0681 0.0940 0.032 Uiso 1.00 1 c R
N(4) N 0.3329(4) 0.4100(4) 0.1365(4) 0.0622(19) Uani 1.00 1 d .
C(34) C 0.2616(5) 0.4330(4) 0.1366(4) 0.0454(17) Uani 1.00 1 d .
C(35) C 0.1743(4) 0.4653(5) 0.1358(4) 0.061(2) Uani 1.00 1 d .
H(64) H 0.1589 0.4848 0.1975 0.074 Uiso 1.00 1 c R
H(65) H 0.1216 0.4134 0.1018 0.074 Uiso 1.00 1 c R
H(66) H 0.1849 0.5190 0.1075 0.074 Uiso 1.00 1 c R
N(5) N 0.6263(4) 0.4015(4) 0.1118(4) 0.0646(19) Uani 1.00 1 d .
C(36) C 0.6101(4) 0.4407(4) 0.1822(4) 0.0469(18) Uani 1.00 1 d .
C(37) C 0.5917(5) 0.4945(5) 0.2708(4) 0.067(2) Uani 1.00 1 d .
H(67) H 0.6353 0.4895 0.3180 0.088 Uiso 1.00 1 c R
H(68) H 0.5262 0.4688 0.2833 0.088 Uiso 1.00 1 c R
H(69) H 0.6025 0.5611 0.2694 0.088 Uiso 1.00 1 c R

loop_
_atom_site_aniso_label
_atom_site_aniso_U_11
_atom_site_aniso_U_22
_atom_site_aniso_U_33
_atom_site_aniso_U_12
_atom_site_aniso_U_13
_atom_site_aniso_U_23
Mo(1) 0.02347(19) 0.01688(18) 0.02005(19) 0.00303(14) 0.00731(14) 0.00671(14)
Mo(2) 0.01544(17) 0.01765(18) 0.0318(2) 0.00723(13) 0.00051(14) 0.01107(16)
Mo(3) 0.01694(18) 0.0329(2) 0.01888(18) 0.01537(16) 0.00385(13) 0.00952(16)
Mo(4) 0.01430(17) 0.01830(17) 0.01878(18) 0.00388(13) -0.00507(13) 0.00373(13)
Mo(5) 0.01936(18) 0.01885(18) 0.01531(17) 0.00323(13) 0.00040(13) 0.00051(13)
Mo(6) 0.01706(17) 0.02439(19) 0.01359(17) 0.00692(14) -0.00195(12) 0.00561(13)
P(1) 0.0124(6) 0.0144(6) 0.0131(6) 0.0049(5) -0.0006(5) 0.0056(5)
O(1) 0.160(4) 0.044(2) 0.0144(17) 0.074(2) -0.012(2) -0.0018(16)
O(2) 0.0255(16) 0.0250(16) 0.0260(16) -0.0030(13) 0.0075(13) 0.0069(13)
O(3) 0.0158(17) 0.051(2) 0.077(3) 0.0087(16) 0.0022(18) -0.039(2)
O(4) 0.0163(17) 0.057(2) 0.066(2) 0.0008(17) 0.0004(18) -0.040(2)
O(5) 0.0352(19) 0.0193(16) 0.048(2) 0.0126(14) -0.0151(16) 0.0046(15)
O(6) 0.029(2) 0.086(3) 0.048(2) -0.029(2) -0.0236(18) 0.046(2)
O(7) 0.0187(15) 0.051(2) 0.0220(16) 0.0184(15) 0.0039(12) 0.0115(15)
O(8) 0.136(4) 0.042(2) 0.0170(17) 0.063(2) 0.004(2) 0.0056(16)
O(9) 0.145(4) 0.051(2) 0.0162(18) 0.071(3) 0.002(2) 0.0042(17)
O(10) 0.0176(15) 0.0228(16) 0.056(2) 0.0036(13) -0.0136(15) 0.0070(16)
O(11) 0.036(2) 0.038(2) 0.098(3) 0.0270(17) 0.042(2) 0.049(2)
O(12) 0.043(2) 0.044(2) 0.102(3) 0.0283(19) 0.044(2) 0.055(2)
O(13) 0.031(2) 0.111(3) 0.053(2) -0.033(2) -0.0232(19) 0.061(2)
O(14) 0.059(2) 0.0173(16) 0.0324(19) 0.0076(16) 0.0189(17) -0.0010(14)
O(15) 0.0268(18) 0.038(2) 0.089(3) 0.0187(16) 0.031(2) 0.041(2)
O(16) 0.033(2) 0.092(3) 0.054(2) -0.027(2) -0.0223(19) 0.059(2)
O(17) 0.0333(19) 0.067(2) 0.0225(17) 0.0281(18) 0.0038(14) 0.0235(17)
O(18) 0.0120(16) 0.061(2) 0.075(3) 0.0029(17) 0.0065(18) -0.041(2)
O(19) 0.009(2) 0.013(2) 0.015(2) 0.007(2) -0.003(2) 0.000(2)
O(20) 0.012(2) 0.007(2) 0.014(2) 0.005(2) 0.003(2) 0.001(2)
O(21) 0.011(2) 0.014(2) 0.017(2) 0.004(2) -0.003(2) 0.008(2)
O(22) 0.008(2) 0.018(2) 0.018(2) 0.005(2) 0.000(2) 0.005(2)
O(23) 0.0269(17) 0.0307(17) 0.0338(18) 0.0086(14) -0.0005(14) 0.0083(15)
O(24) 0.0286(17) 0.0307(18) 0.0294(18) 0.0060(14) -0.0016(14) 0.0050(14)
O(25) 0.0265(17) 0.0355(19) 0.0297(18) 0.0042(14) 0.0006(14) 0.0096(15)
O(26) 0.0312(18) 0.0369(19) 0.0349(19) 0.0143(15) -0.0001(15) 0.0130(16)
O(27) 0.0278(18) 0.0357(19) 0.045(2) 0.0101(15) 0.0059(16) 0.0060(17)
O(28) 0.0250(17) 0.0289(17) 0.040(2) 0.0054(14) 0.0040(15) 0.0052(15)
C(1) 0.021(2) 0.038(2) 0.041(3) -0.001(2) -0.000(2) 0.009(2)
C(2) 0.021(2) 0.037(2) 0.039(2) 0.004(2) 0.004(2) 0.007(2)
C(3) 0.037(2) 0.034(2) 0.034(2) 0.020(2) 0.009(2) 0.007(2)
C(4) 0.033(2) 0.031(2) 0.035(2) 0.014(2) 0.006(2) 0.001(2)
C(5) 0.040(2) 0.028(2) 0.032(2) 0.002(2) -0.008(2) 0.001(2)
C(6) 0.035(2) 0.025(2) 0.040(2) 0.003(2) -0.002(2) 0.003(2)
C(7) 0.022(2) 0.050(3) 0.026(2) 0.005(2) -0.0042(19) 0.014(2)
C(8) 0.023(2) 0.049(3) 0.037(2) 0.015(2) -0.001(2) 0.017(2)
C(9) 0.038(3) 0.045(3) 0.051(3) 0.024(2) 0.015(2) 0.021(2)
C(10) 0.037(2) 0.049(3) 0.043(3) 0.026(2) 0.009(2) 0.006(2)
C(11) 0.038(3) 0.037(3) 0.042(3) 0.003(2) 0.004(2) -0.002(2)
C(12) 0.028(2) 0.027(2) 0.047(3) 0.000(2) 0.003(2) -0.003(2)
O(29) 0.0282(16) 0.0251(15) 0.0161(14) 0.0110(13) 0.0032(12) 0.0075(12)
O(30) 0.0254(16) 0.0229(15) 0.0242(16) 0.0109(13) 0.0051(13) 0.0033(13)
O(31) 0.0257(16) 0.0243(16) 0.0268(17) 0.0056(13) 0.0060(13) 0.0037(13)
O(32) 0.0306(17) 0.0253(16) 0.0286(17) 0.0088(14) 0.0080(14) 0.0089(14)
O(33) 0.0223(15) 0.0241(15) 0.0240(16) 0.0081(12) 0.0047(12) 0.0051(13)
O(34) 0.0202(15) 0.0265(16) 0.0158(14) 0.0058(12) -0.0007(11) 0.0027(12)
C(13) 0.021(2) 0.024(2) 0.027(2) 0.0011(18) 0.0008(18) 0.0059(19)
C(14) 0.030(2) 0.025(2) 0.020(2) 0.0099(19) 0.0035(18) 0.0107(18)
C(15) 0.031(2) 0.036(2) 0.018(2) 0.012(2) 0.0042(18) 0.0080(19)
C(16) 0.028(2) 0.033(2) 0.019(2) 0.016(2) 0.0060(18) 0.0015(19)
C(17) 0.041(2) 0.025(2) 0.022(2) 0.018(2) 0.003(2) 0.0024(19)
C(18) 0.038(2) 0.022(2) 0.025(2) 0.008(2) 0.001(2) 0.0016(19)
C(19) 0.030(2) 0.023(2) 0.043(2) 0.0045(19) 0.007(2) 0.009(2)
C(20) 0.039(2) 0.027(2) 0.039(2) 0.008(2) 0.015(2) 0.017(2)
C(21) 0.038(2) 0.037(2) 0.026(2) 0.012(2) 0.016(2) 0.012(2)
C(22) 0.030(2) 0.034(2) 0.026(2) 0.008(2) 0.010(2) 0.004(2)
C(23) 0.034(2) 0.025(2) 0.019(2) 0.012(2) 0.0034(19) 0.0025(18)
C(24) 0.032(2) 0.027(2) 0.019(2) 0.006(2) -0.0021(19) 0.0020(18)
N(1) 0.0138(16) 0.0222(18) 0.029(2) 0.0047(14) 0.0003(14) 0.0080(15)
N(2) 0.045(2) 0.068(3) 0.033(2) 0.038(2) 0.012(2) 0.031(2)
C(25) 0.020(2) 0.025(2) 0.019(2) 0.0088(17) -0.0018(16) 0.0052(17)
C(26) 0.019(2) 0.042(2) 0.026(2) 0.013(2) -0.0009(18) 0.007(2)
C(27) 0.029(2) 0.052(3) 0.027(2) 0.021(2) 0.001(2) 0.017(2)
C(28) 0.027(2) 0.046(2) 0.018(2) 0.021(2) 0.0035(18) 0.012(2)
C(29) 0.024(2) 0.035(2) 0.029(2) 0.016(2) 0.0027(19) 0.011(2)
C(30) 0.018(2) 0.033(2) 0.022(2) 0.0115(18) -0.0010(17) 0.0081(19)
N(3) 0.0180(17) 0.0259(19) 0.0179(17) 0.0104(15) -0.0003(14) 0.0044(15)
C(31) 0.0184(19) 0.0184(19) 0.018(2) 0.0089(16) -0.0008(16) 0.0073(16)
C(32) 0.027(2) 0.038(2) 0.018(2) 0.013(2) -0.0006(18) 0.0051(19)
C(33) 0.025(2) 0.034(2) 0.022(2) 0.015(2) 0.0001(18) 0.0010(19)
N(4) 0.084(4) 0.060(3) 0.059(3) 0.040(3) 0.026(3) 0.021(2)
C(34) 0.057(3) 0.042(3) 0.040(3) 0.012(2) 0.017(2) 0.014(2)
C(35) 0.046(3) 0.090(5) 0.049(3) 0.015(3) 0.015(3) 0.025(3)
N(5) 0.071(4) 0.061(3) 0.063(3) 0.029(3) -0.020(3) 0.005(3)
C(36) 0.053(3) 0.044(3) 0.051(3) 0.018(2) -0.009(3) 0.023(3)
C(37) 0.082(5) 0.084(5) 0.055(4) 0.037(4) 0.012(3) 0.042(4)

loop_
_atom_type_symbol
_atom_type_description
_atom_type_scat_dispersion_real
_atom_type_scat_dispersion_imag
_atom_type_scat_source
C C 0.003 0.002
;
International Tables for Crystallography
(1992, Vol. C, Tables 4.2.6.8 and 6.1.1.4)
;
H H 0.000 0.000
;
International Tables for Crystallography
(1992, Vol. C, Table 6.1.1.4)
;
N N 0.006 0.003
;
International Tables for Crystallography
(1992, Vol. C, Tables 4.2.6.8 and 6.1.1.4)
;
Mo Mo -1.683 0.686
;
International Tables for Crystallography
(1992, Vol. C, Tables 4.2.6.8 and 6.1.1.4)
;
O O 0.011 0.006
;
International Tables for Crystallography
(1992, Vol. C, Tables 4.2.6.8 and 6.1.1.4)
;
P P 0.102 0.094
;
International Tables for Crystallography
(1992, Vol. C, Tables 4.2.6.8 and 6.1.1.4)
;

loop_
_geom_angle_atom_site_label_1
_geom_angle_atom_site_label_2
_geom_angle_atom_site_label_3
_geom_angle
_geom_angle_site_symmetry_1
_geom_angle_site_symmetry_3
O(1) Mo(1) O(2) 99.98(18) . .
O(1) Mo(1) O(3) 82.37(18) . .
O(1) Mo(1) O(4) 157.26(19) . .
O(1) Mo(1) O(9) 86.4(2) . 56602
O(2) Mo(1) O(3) 101.29(17) . .
O(2) Mo(1) O(4) 102.13(18) . .
O(2) Mo(1) O(9) 101.36(18) . 56602
O(3) Mo(1) O(4) 88.17(17) . .
O(3) Mo(1) O(9) 156.14(19) . 56602
O(4) Mo(1) O(9) 94.3(2) . 56602
O(4) Mo(2) O(5) 100.48(18) . .
O(4) Mo(2) O(6) 155.1(2) . .
O(4) Mo(2) O(13) 81.04(17) . 56602
O(4) Mo(2) O(18) 87.41(16) . .
O(5) Mo(2) O(6) 103.2(2) . .
O(5) Mo(2) O(13) 100.1(2) . 56602
O(5) Mo(2) O(18) 103.0(2) . .
O(6) Mo(2) O(13) 87.18(17) . 56602
O(6) Mo(2) O(18) 94.77(17) . .
O(13) Mo(2) O(18) 155.7(2) 56602 .
O(1) Mo(3) O(6) 156.0(2) 56602 .
O(1) Mo(3) O(7) 103.1(2) 56602 .
O(1) Mo(3) O(8) 89.34(17) 56602 .
O(1) Mo(3) O(16) 92.7(2) 56602 56602
O(6) Mo(3) O(7) 100.51(19) . .
O(6) Mo(3) O(8) 82.76(16) . .
O(6) Mo(3) O(16) 85.88(18) . 56602
O(7) Mo(3) O(8) 100.06(19) . .
O(7) Mo(3) O(16) 102.53(17) . 56602
O(8) Mo(3) O(16) 156.2(2) . 56602
O(8) Mo(4) O(9) 86.13(19) . .
O(8) Mo(4) O(10) 101.66(19) . .
O(8) Mo(4) O(11) 92.75(18) . .
O(8) Mo(4) O(12) 156.52(19) . .
O(9) Mo(4) O(10) 100.79(19) . .
O(9) Mo(4) O(11) 155.84(19) . .
O(9) Mo(4) O(12) 83.8(2) . .
O(10) Mo(4) O(11) 103.07(18) . .
O(10) Mo(4) O(12) 101.04(16) . .
O(11) Mo(4) O(12) 87.90(19) . .
O(12) Mo(5) O(13) 94.0(2) . .
O(12) Mo(5) O(14) 102.50(18) . .
O(12) Mo(5) O(15) 85.66(18) . .
O(12) Mo(5) O(16) 155.84(18) . .
O(12) Mo(5) O(19) 95.26(18) . .
O(13) Mo(5) O(14) 102.2(2) . .
O(13) Mo(5) O(15) 157.01(18) . .
O(13) Mo(5) O(16) 88.82(19) . .
O(13) Mo(5) O(19) 65.4(2) . .
O(14) Mo(5) O(15) 100.28(18) . .
O(14) Mo(5) O(16) 100.32(18) . .
O(14) Mo(5) O(19) 159.2(2) . .
O(15) Mo(5) O(16) 82.56(19) . .
O(15) Mo(5) O(19) 91.71(18) . .
O(16) Mo(5) O(19) 64.22(17) . .
O(3) Mo(6) O(11) 155.3(2) . .
O(3) Mo(6) O(15) 93.20(17) . .
O(3) Mo(6) O(17) 101.95(19) . .
O(3) Mo(6) O(18) 86.02(16) . .
O(11) Mo(6) O(15) 88.64(16) . .
O(11) Mo(6) O(17) 101.59(18) . .
O(11) Mo(6) O(18) 82.46(16) . .
O(15) Mo(6) O(17) 103.3(2) . .
O(15) Mo(6) O(18) 156.0(2) . .
O(17) Mo(6) O(18) 100.3(2) . .
O(19) P(1) O(19) 180.0(3) . 56602
O(19) P(1) O(20) 69.3(2) . .
O(19) P(1) O(20) 110.7(2) . 56602
O(19) P(1) O(21) 108.8(2) . .
O(19) P(1) O(21) 71.2(2) . 56602
O(19) P(1) O(22) 108.5(2) . .
O(19) P(1) O(22) 71.5(2) . 56602
O(19) P(1) O(20) 110.7(2) 56602 .
O(19) P(1) O(20) 69.3(2) 56602 56602
O(19) P(1) O(21) 71.2(2) 56602 .
O(19) P(1) O(21) 108.8(2) 56602 56602
O(19) P(1) O(22) 71.5(2) 56602 .
O(19) P(1) O(22) 108.5(2) 56602 56602
O(20) P(1) O(20) 0(440) . 56602
O(20) P(1) O(21) 69.3(2) . .
O(20) P(1) O(21) 110.7(2) . 56602
O(20) P(1) O(22) 69.7(2) . .
O(20) P(1) O(22) 110.3(2) . 56602
O(20) P(1) O(21) 110.7(2) 56602 .
O(20) P(1) O(21) 69.3(2) 56602 56602
O(20) P(1) O(22) 110.3(2) 56602 .
O(20) P(1) O(22) 69.7(2) 56602 56602
O(21) P(1) O(21) 180.0(3) . 56602
O(21) P(1) O(22) 107.7(3) . .
O(21) P(1) O(22) 72.3(3) . 56602
O(21) P(1) O(22) 72.3(3) 56602 .
O(21) P(1) O(22) 107.7(3) 56602 56602
O(22) P(1) O(22) 180.0(4) . 56602
Mo(1) O(1) Mo(3) 138.2(2) . 56602
Mo(1) O(3) Mo(6) 138.8(2) . .
Mo(1) O(4) Mo(2) 137.9(2) . .
Mo(2) O(6) Mo(3) 140.9(2) . .
Mo(3) O(8) Mo(4) 137.6(3) . .
Mo(1) O(9) Mo(4) 140.8(2) 56602 .
Mo(4) O(11) Mo(6) 138.6(2) . .
Mo(4) O(12) Mo(5) 140.1(2) . .
Mo(2) O(13) Mo(5) 138.7(2) 56602 .
Mo(5) O(15) Mo(6) 139.0(2) . .
Mo(3) O(16) Mo(5) 139.3(2) 56602 .
Mo(2) O(18) Mo(6) 139.4(2) . .
Mo(5) O(19) P(1) 125.7(3) . .
Mo(5) O(19) O(20) 71.4(2) . .
P(1) O(19) O(20) 54.4(2) . .
P(1) O(20) O(19) 56.3(2) . .
P(1) O(20) O(21) 56.8(2) . .
P(1) O(20) O(22) 56.3(2) . .
O(19) O(20) O(21) 93.0(3) . .
O(19) O(20) O(22) 92.2(3) . .
O(21) O(20) O(22) 92.0(3) . .
P(1) O(21) O(20) 53.9(2) . .
P(1) O(22) O(20) 54.0(2) . .
C(2) O(23) C(3) 111.1(4) . .
C(4) O(24) C(5) 112.7(3) . .
C(6) O(25) C(7) 111.6(3) . .
C(8) O(26) C(9) 112.7(4) . .
C(10) O(27) C(11) 113.0(4) . .
C(1) O(28) C(12) 111.8(3) . .
O(28) C(1) C(2) 109.5(4) . .
O(23) C(2) C(1) 110.3(4) . .
O(23) C(3) C(4) 109.1(4) . .
O(24) C(4) C(3) 109.9(4) . .
O(24) C(5) C(6) 110.7(4) . .
O(25) C(6) C(5) 109.4(4) . .
O(25) C(7) C(8) 109.3(3) . .
O(26) C(8) C(7) 108.8(4) . .
O(26) C(9) C(10) 108.4(5) . .
O(27) C(10) C(9) 108.7(4) . .
O(27) C(11) C(12) 108.8(4) . .
O(28) C(12) C(11) 109.7(3) . .
C(14) O(29) C(15) 111.1(3) . .
C(16) O(30) C(17) 112.9(3) . .
C(18) O(31) C(19) 111.3(3) . .
C(20) O(32) C(21) 111.0(3) . .
C(22) O(33) C(23) 111.6(3) . .
C(13) O(34) C(24) 112.5(3) . .
O(34) C(13) C(14) 109.0(3) . .
O(29) C(14) C(13) 108.6(3) . .
O(29) C(15) C(16) 109.1(4) . .
O(30) C(16) C(15) 107.7(3) . .
O(30) C(17) C(18) 108.8(4) . .
O(31) C(18) C(17) 109.3(3) . .
O(31) C(19) C(20) 109.6(3) . .
O(32) C(20) C(19) 109.7(4) . .
O(32) C(21) C(22) 108.8(4) . .
O(33) C(22) C(21) 108.7(4) . .
O(33) C(23) C(24) 109.2(4) . .
O(34) C(24) C(23) 108.3(3) . .
N(1) C(25) C(26) 119.6(3) . .
N(1) C(25) C(30) 119.9(4) . .
C(26) C(25) C(30) 120.3(4) . .
C(25) C(26) C(27) 119.6(4) . .
C(26) C(27) C(28) 120.9(5) . .
N(2) C(28) C(27) 121.7(5) . .
N(2) C(28) C(29) 120.1(4) . .
C(27) C(28) C(29) 118.2(5) . .
C(28) C(29) C(30) 121.1(4) . .
C(25) C(30) C(29) 119.8(4) . .
N(3) C(31) C(32) 119.1(3) . .
N(3) C(31) C(33) 119.5(4) . .
C(32) C(31) C(33) 121.3(4) . .
C(31) C(32) C(33) 119.1(4) . 75502
C(31) C(33) C(32) 119.6(4) . 75502
N(4) C(34) C(35) 177.7(7) . .
N(5) C(36) C(37) 177.5(7) . .
O(28) C(1) H(1) 109.3(5) . .
O(28) C(1) H(2) 109.5(5) . .
C(2) C(1) H(1) 109.2(5) . .
C(2) C(1) H(2) 109.9(6) . .
H(1) C(1) H(2) 109.5(6) . .
O(23) C(2) H(3) 109.1(5) . .
O(23) C(2) H(4) 109.4(5) . .
C(1) C(2) H(3) 108.9(5) . .
C(1) C(2) H(4) 109.7(5) . .
H(3) C(2) H(4) 109.5(7) . .
O(23) C(3) H(5) 109.5(5) . .
O(23) C(3) H(6) 109.5(5) . .
C(4) C(3) H(5) 110.3(5) . .
C(4) C(3) H(6) 109.0(5) . .
H(5) C(3) H(6) 109.5(7) . .
O(24) C(4) H(7) 109.5(5) . .
O(24) C(4) H(8) 109.2(6) . .
C(3) C(4) H(7) 109.8(6) . .
C(3) C(4) H(8) 109.0(5) . .
H(7) C(4) H(8) 109.5(6) . .
O(24) C(5) H(9) 109.3(5) . .
O(24) C(5) H(10) 108.9(6) . .
C(6) C(5) H(9) 108.8(6) . .
C(6) C(5) H(10) 109.5(5) . .
H(9) C(5) H(10) 109.5(6) . .
O(25) C(6) H(11) 109.1(5) . .
O(25) C(6) H(12) 109.8(6) . .
C(5) C(6) H(11) 108.8(6) . .
C(5) C(6) H(12) 110.2(5) . .
H(11) C(6) H(12) 109.5(6) . .
O(25) C(7) H(13) 109.8(5) . .
O(25) C(7) H(14) 109.1(6) . .
C(8) C(7) H(13) 110.3(6) . .
C(8) C(7) H(14) 108.9(5) . .
H(13) C(7) H(14) 109.5(6) . .
O(26) C(8) H(15) 109.9(5) . .
O(26) C(8) H(16) 109.9(4) . .
C(7) C(8) H(15) 109.7(5) . .
C(7) C(8) H(16) 109.2(5) . .
H(15) C(8) H(16) 109.5(8) . .
O(26) C(9) H(17) 109.6(6) . .
O(26) C(9) H(18) 109.8(5) . .
C(10) C(9) H(17) 109.6(5) . .
C(10) C(9) H(18) 110.0(6) . .
H(17) C(9) H(18) 109.5(8) . .
O(27) C(10) H(19) 109.8(7) . .
O(27) C(10) H(20) 109.5(5) . .
C(9) C(10) H(19) 109.8(5) . .
C(9) C(10) H(20) 109.7(7) . .
H(19) C(10) H(20) 109.5(7) . .
O(27) C(11) H(21) 109.6(6) . .
O(27) C(11) H(22) 109.3(5) . .
C(12) C(11) H(21) 110.5(5) . .
C(12) C(11) H(22) 109.2(6) . .
H(21) C(11) H(22) 109.5(7) . .
O(28) C(12) H(23) 109.5(6) . .
O(28) C(12) H(24) 109.5(5) . .
C(11) C(12) H(23) 109.5(6) . .
C(11) C(12) H(24) 109.2(6) . .
H(23) C(12) H(24) 109.5(6) . .
O(34) C(13) H(25) 109.9(5) . .
O(34) C(13) H(26) 109.3(5) . .
C(14) C(13) H(25) 110.1(5) . .
C(14) C(13) H(26) 109.1(5) . .
H(25) C(13) H(26) 109.5(5) . .
O(29) C(14) H(27) 110.2(5) . .
O(29) C(14) H(28) 109.2(4) . .
C(13) C(14) H(27) 110.3(4) . .
C(13) C(14) H(28) 109.1(5) . .
H(27) C(14) H(28) 109.5(6) . .
O(29) C(15) H(29) 109.5(5) . .
O(29) C(15) H(30) 109.7(4) . .
C(16) C(15) H(29) 109.2(4) . .
C(16) C(15) H(30) 109.8(5) . .
H(29) C(15) H(30) 109.5(7) . .
O(30) C(16) H(31) 109.7(5) . .
O(30) C(16) H(32) 110.1(4) . .
C(15) C(16) H(31) 109.4(4) . .
C(15) C(16) H(32) 110.4(5) . .
H(31) C(16) H(32) 109.5(6) . .
O(30) C(17) H(33) 109.7(5) . .
O(30) C(17) H(34) 109.4(4) . .
C(18) C(17) H(33) 110.4(4) . .
C(18) C(17) H(34) 109.1(5) . .
H(33) C(17) H(34) 109.5(7) . .
O(31) C(18) H(35) 109.6(5) . .
O(31) C(18) H(36) 109.6(5) . .
C(17) C(18) H(35) 109.9(5) . .
C(17) C(18) H(36) 109.0(5) . .
H(35) C(18) H(36) 109.5(5) . .
O(31) C(19) H(37) 109.3(5) . .
O(31) C(19) H(38) 109.4(5) . .
C(20) C(19) H(37) 109.0(5) . .
C(20) C(19) H(38) 110.1(6) . .
H(37) C(19) H(38) 109.5(6) . .
O(32) C(20) H(39) 109.1(4) . .
O(32) C(20) H(40) 109.7(5) . .
C(19) C(20) H(39) 109.1(5) . .
C(19) C(20) H(40) 109.8(4) . .
H(39) C(20) H(40) 109.5(7) . .
O(32) C(21) H(41) 109.8(4) . .
O(32) C(21) H(42) 109.6(5) . .
C(22) C(21) H(41) 109.9(6) . .
C(22) C(21) H(42) 109.2(5) . .
H(41) C(21) H(42) 109.5(7) . .
O(33) C(22) H(43) 109.9(4) . .
O(33) C(22) H(44) 109.2(5) . .
C(21) C(22) H(43) 110.3(5) . .
C(21) C(22) H(44) 109.2(4) . .
H(43) C(22) H(44) 109.5(7) . .
O(33) C(23) H(45) 109.2(4) . .
O(33) C(23) H(46) 109.8(5) . .
C(24) C(23) H(45) 109.4(5) . .
C(24) C(23) H(46) 109.8(4) . .
H(45) C(23) H(46) 109.5(6) . .
O(34) C(24) H(47) 110.0(5) . .
O(34) C(24) H(48) 109.6(5) . .
C(23) C(24) H(47) 109.4(5) . .
C(23) C(24) H(48) 110.0(5) . .
H(47) C(24) H(48) 109.5(5) . .
C(25) N(1) H(49) 109.5 . .
C(25) N(1) H(50) 109.5 . .
C(25) N(1) H(51) 109.4 . .
H(49) N(1) H(50) 109.5 . .
H(49) N(1) H(51) 109.5 . .
H(50) N(1) H(51) 109.5 . .
C(28) N(2) H(52) 109.1 . .
C(28) N(2) H(53) 110.0 . .
C(28) N(2) H(54) 109.2 . .
H(52) N(2) H(53) 109.5 . .
H(52) N(2) H(54) 109.5 . .
H(53) N(2) H(54) 109.5 . .
C(25) C(26) H(55) 119.9 . .
C(27) C(26) H(55) 120.5 . .
C(26) C(27) H(56) 119.6 . .
C(28) C(27) H(56) 119.4 . .
C(28) C(29) H(57) 119.3 . .
C(30) C(29) H(57) 119.6 . .
C(25) C(30) H(58) 120.0 . .
C(29) C(30) H(58) 120.2 . .
C(31) N(3) H(59) 109.3 . .
C(31) N(3) H(60) 109.5 . .
C(31) N(3) H(61) 109.6 . .
H(59) N(3) H(60) 109.5 . .
H(59) N(3) H(61) 109.5 . .
H(60) N(3) H(61) 109.5 . .
C(31) C(32) H(62) 120.3 . .
C(33) C(32) H(62) 120.5 75502 .
C(31) C(33) H(63) 120.3 . .
C(32) C(33) H(63) 120.1 75502 .
C(34) C(35) H(64) 109.5 . .
C(34) C(35) H(65) 109.5 . .
C(34) C(35) H(66) 109.5 . .
H(64) C(35) H(65) 109.5 . .
H(64) C(35) H(66) 109.5 . .
H(65) C(35) H(66) 109.5 . .
C(36) C(37) H(67) 109.2 . .
C(36) C(37) H(68) 110.2 . .
C(36) C(37) H(69) 109.0 . .
H(67) C(37) H(68) 109.5 . .
H(67) C(37) H(69) 109.5 . .
H(68) C(37) H(69) 109.5 . .

loop_
_geom_bond_atom_site_label_1
_geom_bond_atom_site_label_2
_geom_bond_distance
_geom_bond_site_symmetry_2
Mo(1) O(1) 1.978(5) .
Mo(1) O(2) 1.670(3) .
Mo(1) O(3) 1.947(3) .
Mo(1) O(4) 1.839(4) .
Mo(1) O(9) 1.845(4) 56602
Mo(2) O(4) 1.963(3) .
Mo(2) O(5) 1.661(3) .
Mo(2) O(6) 1.829(4) .
Mo(2) O(13) 1.968(4) 56602
Mo(2) O(18) 1.823(4) .
Mo(3) O(1) 1.822(4) 56602
Mo(3) O(6) 1.971(5) .
Mo(3) O(7) 1.652(3) .
Mo(3) O(8) 1.942(3) .
Mo(3) O(16) 1.863(3) 56602
Mo(4) O(8) 1.871(4) .
Mo(4) O(9) 1.952(4) .
Mo(4) O(10) 1.658(2) .
Mo(4) O(11) 1.859(4) .
Mo(4) O(12) 1.935(4) .
Mo(5) O(12) 1.845(4) .
Mo(5) O(13) 1.830(5) .
Mo(5) O(14) 1.651(3) .
Mo(5) O(15) 1.981(4) .
Mo(5) O(16) 1.933(3) .
Mo(5) O(19) 2.413(4) .
Mo(6) O(3) 1.860(3) .
Mo(6) O(11) 1.932(3) .
Mo(6) O(15) 1.837(4) .
Mo(6) O(17) 1.659(3) .
Mo(6) O(18) 1.980(4) .
P(1) O(19) 1.538(5) .
P(1) O(19) 1.538(5) 56602
P(1) O(20) 1.504(4) .
P(1) O(20) 1.504(4) 56602
P(1) O(21) 1.557(6) .
P(1) O(21) 1.557(6) 56602
P(1) O(22) 1.546(4) .
P(1) O(22) 1.546(4) 56602
O(19) O(20) 1.730(8) .
O(20) O(21) 1.742(6) .
O(20) O(22) 1.744(7) .
O(23) C(2) 1.420(5) .
O(23) C(3) 1.422(6) .
O(24) C(4) 1.418(6) .
O(24) C(5) 1.413(5) .
O(25) C(6) 1.423(6) .
O(25) C(7) 1.415(6) .
O(26) C(8) 1.421(5) .
O(26) C(9) 1.411(6) .
O(27) C(10) 1.410(7) .
O(27) C(11) 1.411(6) .
O(28) C(1) 1.413(6) .
O(28) C(12) 1.411(6) .
C(1) C(2) 1.504(7) .
C(3) C(4) 1.499(6) .
C(5) C(6) 1.491(8) .
C(7) C(8) 1.502(8) .
C(9) C(10) 1.505(7) .
C(11) C(12) 1.515(7) .
O(29) C(14) 1.441(5) .
O(29) C(15) 1.439(5) .
O(30) C(16) 1.419(5) .
O(30) C(17) 1.422(5) .
O(31) C(18) 1.432(5) .
O(31) C(19) 1.424(6) .
O(32) C(20) 1.419(6) .
O(32) C(21) 1.426(5) .
O(33) C(22) 1.435(5) .
O(33) C(23) 1.430(5) .
O(34) C(13) 1.421(5) .
O(34) C(24) 1.428(5) .
C(13) C(14) 1.495(6) .
C(15) C(16) 1.500(7) .
C(17) C(18) 1.488(7) .
C(19) C(20) 1.496(7) .
C(21) C(22) 1.487(7) .
C(23) C(24) 1.495(6) .
N(1) C(25) 1.472(6) .
N(2) C(28) 1.384(7) .
C(25) C(26) 1.387(7) .
C(25) C(30) 1.377(6) .
C(26) C(27) 1.378(7) .
C(27) C(28) 1.390(6) .
C(28) C(29) 1.398(7) .
C(29) C(30) 1.372(7) .
N(3) C(31) 1.477(6) .
C(31) C(32) 1.381(6) .
C(31) C(33) 1.366(6) .
C(32) C(33) 1.392(7) 75502
N(4) C(34) 1.150(10) .
C(34) C(35) 1.443(11) .
N(5) C(36) 1.139(9) .
C(36) C(37) 1.450(9) .
C(1) H(1) 0.950(8) .
C(1) H(2) 0.950(6) .
C(2) H(3) 0.950(8) .
C(2) H(4) 0.950(7) .
C(3) H(5) 0.950(7) .
C(3) H(6) 0.950(8) .
C(4) H(7) 0.950(7) .
C(4) H(8) 0.950(8) .
C(5) H(9) 0.950(8) .
C(5) H(10) 0.950(8) .
C(6) H(11) 0.950(8) .
C(6) H(12) 0.950(6) .
C(7) H(13) 0.950(6) .
C(7) H(14) 0.950(7) .
C(8) H(15) 0.950(7) .
C(8) H(16) 0.950(8) .
C(9) H(17) 0.950(8) .
C(9) H(18) 0.950(8) .
C(10) H(19) 0.950(9) .
C(10) H(20) 0.950(8) .
C(11) H(21) 0.950(8) .
C(11) H(22) 0.950(9) .
C(12) H(23) 0.950(7) .
C(12) H(24) 0.950(8) .
C(13) H(25) 0.950(6) .
C(13) H(26) 0.950(7) .
C(14) H(27) 0.950(6) .
C(14) H(28) 0.950(7) .
C(15) H(29) 0.950(7) .
C(15) H(30) 0.950(6) .
C(16) H(31) 0.950(7) .
C(16) H(32) 0.950(5) .
C(17) H(33) 0.950(6) .
C(17) H(34) 0.950(7) .
C(18) H(35) 0.950(7) .
C(18) H(36) 0.950(7) .
C(19) H(37) 0.950(8) .
C(19) H(38) 0.950(7) .
C(20) H(39) 0.950(8) .
C(20) H(40) 0.950(7) .
C(21) H(41) 0.950(7) .
C(21) H(42) 0.950(8) .
C(22) H(43) 0.950(6) .
C(22) H(44) 0.950(7) .
C(23) H(45) 0.950(7) .
C(23) H(46) 0.950(6) .
C(24) H(47) 0.950(7) .
C(24) H(48) 0.950(6) .
N(1) H(49) 0.950 .
N(1) H(50) 0.950 .
N(1) H(51) 0.950 .
N(2) H(52) 0.950 .
N(2) H(53) 0.950 .
N(2) H(54) 0.950 .
C(26) H(55) 0.950 .
C(27) H(56) 0.950 .
C(29) H(57) 0.950 .
C(30) H(58) 0.950 .
N(3) H(59) 0.950 .
N(3) H(60) 0.950 .
N(3) H(61) 0.950 .
C(32) H(62) 0.950 .
C(33) H(63) 0.950 .
C(35) H(64) 0.950 .
C(35) H(65) 0.950 .
C(35) H(66) 0.950 .
C(37) H(67) 0.950 .
C(37) H(68) 0.950 .
C(37) H(69) 0.950 .

loop_
_geom_contact_atom_site_label_1
_geom_contact_atom_site_label_2
_geom_contact_distance
_geom_contact_site_symmetry_2
O(1) C(29) 3.523(6) 56501
O(1) C(35) 3.469(7) .
O(2) C(7) 3.513(6) 56501
O(2) C(14) 3.353(6) 66502
O(2) C(15) 3.481(6) 66502
O(2) C(29) 3.596(6) 56501
O(2) C(30) 3.393(5) 56501
O(3) C(14) 3.268(7) 66502
O(3) C(35) 3.410(8) .
O(4) C(12) 3.458(5) 66602
O(5) C(2) 3.396(7) 46501
O(5) C(16) 3.562(5) 46601
O(5) C(26) 3.583(5) 46501
O(6) C(27) 3.346(7) 46501
O(7) C(17) 3.537(5) 46601
O(7) C(18) 3.409(5) 46601
O(7) N(2) 3.062(6) 46501
O(7) N(4) 3.599(6) 56602
O(8) N(2) 3.242(7) 55602
O(9) C(11) 3.195(6) 45501
O(9) C(12) 3.111(6) 45501
O(9) C(29) 3.532(7) 55602
O(10) O(27) 3.562(5) 45501
O(10) N(2) 3.365(6) 55602
O(10) C(36) 3.497(8) 45501
O(10) C(37) 3.577(10) 45501
O(11) C(36) 3.361(8) 45501
O(11) C(37) 3.490(10) 45501
O(12) C(12) 3.375(7) 45501
O(12) C(23) 3.594(6) 45501
O(14) C(24) 3.433(6) 45501
O(14) C(32) 3.070(6) 65502
O(14) C(33) 3.006(5) 45501
O(15) C(23) 3.570(5) 45501
O(15) C(24) 3.309(5) 45501
O(15) C(35) 3.291(7) .
O(16) C(17) 3.497(7) 65502
O(16) C(34) 3.580(7) .
O(16) C(35) 3.388(9) .
O(17) C(13) 3.543(6) 66502
O(23) N(1) 2.999(5) .
O(24) N(1) 2.829(4) .
O(24) C(25) 3.332(5) .
O(24) C(37) 3.555(9) 54501
O(25) C(20) 3.522(6) .
O(25) N(1) 2.938(4) .
O(26) N(1) 2.892(5) .
O(26) C(25) 3.594(6) .
O(26) C(30) 3.400(6) .
O(27) O(10) 3.562(5) 65501
O(27) N(1) 2.919(5) .
O(28) N(1) 2.799(4) .
O(28) C(25) 3.471(5) .
O(28) C(26) 3.518(6) .
C(2) O(5) 3.396(7) 64501
C(2) O(29) 3.432(6) 75502
C(5) N(5) 3.523(8) 65502
C(6) N(1) 3.552(5) .
C(6) N(4) 3.366(7) 54501
C(6) C(34) 3.462(7) 54501
C(6) N(5) 3.411(8) 65502
C(7) O(2) 3.513(6) 54501
C(7) O(34) 3.389(6) 65502
C(8) O(34) 3.325(5) 65502
C(9) O(30) 3.445(7) 65502
C(11) O(9) 3.195(6) 65501
C(11) N(1) 3.431(6) .
C(12) O(4) 3.458(5) 66602
C(12) O(9) 3.111(6) 65501
C(12) O(12) 3.375(7) 65501
O(29) C(2) 3.432(6) 75502
O(29) N(3) 2.864(5) .
O(29) C(31) 3.437(5) .
O(29) C(32) 3.463(6) .
O(30) C(9) 3.445(7) 65502
O(30) N(3) 3.017(4) .
O(31) N(3) 2.833(4) .
O(31) N(4) 3.548(7) 65502
O(32) N(3) 3.026(4) .
O(33) N(3) 2.921(4) .
O(33) C(31) 3.566(5) .
O(33) C(33) 3.297(6) .
O(34) C(7) 3.389(6) 65502
O(34) C(8) 3.325(5) 65502
O(34) N(3) 2.983(5) .
C(13) O(17) 3.543(6) 66502
C(13) N(3) 3.573(6) .
C(14) O(2) 3.353(6) 66502
C(14) O(3) 3.268(7) 66502
C(15) O(2) 3.481(6) 66502
C(16) O(5) 3.562(5) 64401
C(17) O(7) 3.537(5) 64401
C(17) O(16) 3.497(7) 65502
C(18) O(7) 3.409(5) 64401
C(18) N(4) 3.511(8) 65502
C(19) N(4) 3.471(8) 65502
C(20) O(25) 3.522(6) .
C(23) O(12) 3.594(6) 65501
C(23) O(15) 3.570(5) 65501
C(23) N(5) 3.567(9) .
C(24) O(14) 3.433(6) 65501
C(24) O(15) 3.309(5) 65501
N(1) O(23) 2.999(5) .
N(1) O(24) 2.829(4) .
N(1) O(25) 2.938(4) .
N(1) O(26) 2.892(5) .
N(1) O(27) 2.919(5) .
N(1) O(28) 2.799(4) .
N(1) C(6) 3.552(5) .
N(1) C(11) 3.431(6) .
N(2) O(7) 3.062(6) 64501
N(2) O(8) 3.242(7) 55602
N(2) O(10) 3.365(6) 55602
N(2) C(37) 3.593(9) 65602
C(25) O(24) 3.332(5) .
C(25) O(26) 3.594(6) .
C(25) O(28) 3.471(5) .
C(26) O(5) 3.583(5) 64501
C(26) O(28) 3.518(6) .
C(27) O(6) 3.346(7) 64501
C(29) O(1) 3.523(6) 54501
C(29) O(2) 3.596(6) 54501
C(29) O(9) 3.532(7) 55602
C(30) O(2) 3.393(5) 54501
C(30) O(26) 3.400(6) .
N(3) O(29) 2.864(5) .
N(3) O(30) 3.017(4) .
N(3) O(31) 2.833(4) .
N(3) O(32) 3.026(4) .
N(3) O(33) 2.921(4) .
N(3) O(34) 2.983(5) .
N(3) C(13) 3.573(6) .
C(31) O(29) 3.437(5) .
C(31) O(33) 3.566(5) .
C(32) O(14) 3.070(6) 65502
C(32) O(29) 3.463(6) .
C(33) O(14) 3.006(5) 65501
C(33) O(33) 3.297(6) .
N(4) O(7) 3.599(6) 56602
N(4) C(6) 3.366(7) 56501
N(4) O(31) 3.548(7) 65502
N(4) C(18) 3.511(8) 65502
N(4) C(19) 3.471(8) 65502
C(34) O(16) 3.580(7) .
C(34) C(6) 3.462(7) 56501
C(35) O(1) 3.469(7) .
C(35) O(3) 3.410(8) .
C(35) O(15) 3.291(7) .
C(35) O(16) 3.388(9) .
N(5) C(5) 3.523(8) 65502
N(5) C(6) 3.411(8) 65502
N(5) C(23) 3.567(9) .
C(36) O(10) 3.497(8) 65501
C(36) O(11) 3.361(8) 65501
C(37) O(10) 3.577(10) 65501
C(37) O(11) 3.490(10) 65501
C(37) O(24) 3.555(9) 56501
C(37) N(2) 3.593(9) 65602
Mo(1) H(21) 3.470(4) 66602
Mo(1) H(23) 3.374(4) 66602
Mo(1) H(28) 3.289(5) 66502
Mo(1) H(57) 3.297 56501
Mo(3) H(33) 3.553(5) 46601
Mo(3) H(56) 3.451 46501
Mo(3) H(57) 3.571 55602
Mo(3) H(64) 3.484 56602
Mo(4) H(24) 3.446(5) 45501
Mo(4) H(46) 3.449(4) 45501
Mo(4) H(53) 3.200 55602
Mo(4) H(57) 3.467 55602
Mo(4) H(67) 3.236 45501
Mo(5) H(34) 3.585(5) 65502
Mo(5) H(46) 3.530(4) 45501
Mo(5) H(47) 3.545(4) 45501
Mo(6) H(27) 3.569(4) 66502
Mo(6) H(64) 3.458 .
O(1) H(57) 2.785 56501
O(1) H(64) 2.614 .
O(2) H(14) 2.683(6) 56501
O(2) H(15) 3.451(6) 56501
O(2) H(21) 2.965(5) 66602
O(2) H(23) 3.339(6) 66602
O(2) H(27) 3.527(6) 66502
O(2) H(28) 2.515(6) 66502
O(2) H(29) 2.771(6) 66502
O(2) H(30) 3.520(6) 66502
O(2) H(57) 3.060 56501
O(2) H(58) 2.647 56501
O(3) H(25) 3.561(7) 66502
O(3) H(27) 2.918(7) 66502
O(3) H(28) 2.810(6) 66502
O(3) H(64) 2.620 .
O(3) H(66) 3.458 .
O(4) H(23) 2.627(5) 66602
O(4) H(24) 3.530(6) 66602
O(4) H(27) 3.180(6) 66502
O(4) H(28) 3.453(6) 66502
O(4) H(29) 3.490(6) 66502
O(4) H(30) 2.959(7) 66502
O(5) H(3) 2.450(7) 46501
O(5) H(6) 3.446(6) 46501
O(5) H(30) 3.170(6) 66502
O(5) H(31) 3.479(5) 46601
O(5) H(32) 2.803(5) 46601
O(5) H(55) 2.805 46501
O(5) H(56) 3.387 46501
O(6) H(33) 2.944(6) 46601
O(6) H(56) 2.447 46501
O(7) H(33) 3.040(5) 46601
O(7) H(35) 2.685(5) 46601
O(7) H(52) 3.000 46501
O(7) H(52) 3.007 55602
O(7) H(54) 2.334 46501
O(7) H(56) 2.927 46501
O(7) H(57) 3.552 55602
O(7) H(68) 3.260 56602
O(8) H(52) 3.079 55602
O(8) H(53) 2.602 55602
O(8) H(57) 2.901 55602
O(8) H(67) 2.710 45501
O(9) H(21) 2.526(6) 45501
O(9) H(23) 2.924(7) 45501
O(9) H(24) 2.806(6) 45501
O(9) H(57) 2.613 55602
O(10) H(20) 3.206(6) 45501
O(10) H(21) 3.424(7) 45501
O(10) H(24) 3.405(7) 45501
O(10) H(43) 2.747(5) 45501
O(10) H(46) 3.252(6) 45501
O(10) H(53) 2.428 55602
O(10) H(57) 3.345 55602
O(10) H(67) 3.013 45501
O(11) H(46) 2.916(5) 45501
O(11) H(67) 2.817 45501
O(12) H(23) 3.508(7) 45501
O(12) H(24) 2.506(6) 45501
O(12) H(43) 3.330(5) 45501
O(12) H(46) 2.752(7) 45501
O(13) H(2) 2.995(6) 45501
O(13) H(23) 3.250(6) 45501
O(13) H(24) 3.290(6) 45501
O(13) H(31) 3.321(7) 65502
O(13) H(33) 3.549(7) 65502
O(13) H(34) 3.512(6) 65502
O(14) H(1) 3.122(6) 45501
O(14) H(2) 3.480(6) 45501
O(14) H(31) 3.596(6) 65502
O(14) H(34) 2.943(7) 65502
O(14) H(46) 3.354(6) 45501
O(14) H(47) 2.613(6) 45501
O(14) H(62) 2.642 65502
O(14) H(63) 2.511 45501
O(15) H(46) 2.935(5) 45501
O(15) H(47) 3.009(5) 45501
O(15) H(48) 2.992(6) 45501
O(15) H(64) 2.706 .
O(15) H(65) 3.010 .
O(16) H(33) 3.227(7) 65502
O(16) H(34) 2.958(7) 65502
O(16) H(64) 2.735 .
O(16) H(65) 3.494 .
O(17) H(5) 3.248(7) 46501
O(17) H(6) 3.583(7) 46501
O(17) H(7) 3.577(7) 46501
O(17) H(25) 2.749(6) 66502
O(17) H(27) 3.239(5) 66502
O(17) H(46) 3.556(6) 45501
O(17) H(48) 2.872(6) 45501
O(18) H(5) 3.567(7) 46501
O(18) H(6) 2.982(7) 46501
O(18) H(27) 3.016(6) 66502
O(23) H(39) 3.162(6) .
O(23) H(42) 3.258(7) .
O(23) H(49) 3.225 .
O(23) H(50) 3.548 .
O(23) H(51) 2.093 .
O(23) H(55) 3.060 .
O(24) H(39) 3.264(6) .
O(24) H(40) 3.353(7) .
O(24) H(50) 2.764 .
O(24) H(51) 2.230 .
O(24) H(55) 3.585 .
O(24) H(69) 2.764 54501
O(25) H(40) 2.605(6) .
O(25) H(49) 3.581 .
O(25) H(50) 2.057 .
O(25) H(51) 3.166 .
O(25) H(58) 3.228 .
O(26) H(41) 3.007(6) .
O(26) H(49) 2.790 .
O(26) H(50) 2.240 .
O(26) H(58) 2.669 .
O(27) H(41) 3.068(6) .
O(27) H(42) 3.519(6) .
O(27) H(43) 3.260(6) .
O(27) H(49) 2.032 .
O(27) H(50) 3.123 .
O(27) H(51) 3.525 .
O(28) H(42) 3.368(6) .
O(28) H(49) 2.193 .
O(28) H(51) 2.668 .
O(28) H(55) 3.029 .
C(1) H(31) 3.175(6) 75502
C(1) H(42) 3.285(7) .
C(1) H(49) 3.313 .
C(1) H(51) 3.277 .
C(1) H(62) 3.492 75502
C(1) H(63) 3.483 .
C(2) H(27) 3.264(7) 75502
C(2) H(30) 3.255(7) 75502
C(2) H(31) 3.328(6) 75502
C(2) H(51) 3.025 .
C(2) H(55) 3.184 .
C(3) H(26) 3.429(7) 75502
C(3) H(27) 3.312(7) 75502
C(3) H(51) 2.761 .
C(3) H(55) 3.196 .
C(4) H(39) 3.159(8) .
C(4) H(51) 2.945 .
C(4) H(69) 3.323 54501
C(5) H(10) 3.024(6) 64502
C(5) H(39) 3.582(7) .
C(5) H(40) 3.245(8) .
C(5) H(50) 3.317 .
C(5) H(51) 3.365 .
C(5) H(69) 3.305 54501
C(6) H(40) 3.453(7) .
C(6) H(50) 2.889 .
C(6) H(51) 3.582 .
C(6) H(66) 3.584 54501
C(7) H(28) 3.390(7) 65502
C(7) H(45) 3.135(7) 65502
C(7) H(50) 2.771 .
C(7) H(58) 3.021 .
C(7) H(66) 3.529 54501
C(8) H(28) 3.391(6) 65502
C(8) H(41) 3.413(7) .
C(8) H(45) 3.413(6) 65502
C(8) H(50) 2.941 .
C(8) H(58) 3.360 .
C(8) H(59) 3.336 65502
C(9) H(29) 3.593(7) 65502
C(9) H(36) 3.128(8) 65502
C(9) H(37) 3.485(8) 65502
C(9) H(41) 3.130(8) .
C(9) H(49) 3.361 .
C(9) H(50) 3.370 .
C(10) H(36) 3.539(9) 65502
C(10) H(49) 2.981 .
C(11) H(19) 3.564(8) 65602
C(11) H(49) 2.520 .
C(12) H(49) 2.823 .
H(1) O(14) 3.122(6) 65501
H(1) C(21) 3.483(7) .
H(1) H(31) 3.409(6) 75502
H(1) H(42) 2.581(7) .
H(1) H(49) 3.496 .
H(1) H(51) 3.499 .
H(1) C(32) 3.457(7) 75502
H(1) C(33) 3.219(7) .
H(1) H(62) 3.078 75502
H(1) H(63) 2.601 .
H(2) O(13) 2.995(6) 65501
H(2) O(14) 3.480(6) 65501
H(2) C(16) 3.334(7) 75502
H(2) H(30) 3.485(8) 75502
H(2) H(31) 2.493(7) 75502
H(2) H(32) 3.578(6) 75502
H(2) H(62) 3.350 75502
H(3) O(5) 2.450(7) 64501
H(3) O(29) 3.557(6) 75502
H(3) C(15) 3.560(6) 75502
H(3) H(27) 3.045(7) 75502
H(3) H(30) 2.913(7) 75502
H(3) H(31) 3.528(6) 75502
H(3) C(26) 3.546(6) .
H(3) H(51) 3.198 .
H(3) H(55) 2.620 .
H(4) O(29) 2.560(6) 75502
H(4) C(13) 3.522(7) 75502
H(4) C(14) 3.019(7) 75502
H(4) C(15) 3.033(7) 75502
H(4) C(16) 3.385(5) 75502
H(4) H(26) 3.018(7) 75502
H(4) H(27) 2.708(8) 75502
H(4) H(30) 2.796(7) 75502
H(4) H(31) 2.807(5) 75502
H(4) C(32) 3.271(7) 75502
H(4) H(62) 2.911 75502
H(5) O(17) 3.248(7) 64501
H(5) O(18) 3.567(7) 64501
H(5) C(13) 2.988(7) 75502
H(5) C(14) 3.138(7) 75502
H(5) H(25) 2.953(7) 75502
H(5) H(26) 2.527(7) 75502
H(5) H(27) 2.579(7) 75502
H(6) O(5) 3.446(6) 64501
H(6) O(17) 3.583(7) 64501
H(6) O(18) 2.982(7) 64501
H(6) H(27) 3.334(7) 75502
H(6) C(26) 3.204(7) .
H(6) H(51) 2.810 .
H(6) H(55) 2.541 .
H(6) H(69) 2.998 54501
H(7) O(17) 3.577(7) 64501
H(7) H(12) 3.444(6) 64502
H(7) N(4) 3.433(8) 65502
H(7) C(34) 3.450(8) 65502
H(7) N(5) 3.012(8) 54501
H(7) C(36) 3.049(8) 54501
H(7) C(37) 3.600(9) 54501
H(7) H(69) 3.133 54501
H(8) C(20) 3.209(8) .
H(8) H(38) 3.324(8) .
H(8) H(39) 2.447(8) .
H(8) H(40) 3.327(8) .
H(8) H(51) 3.308 .
H(8) N(4) 2.953(7) 65502
H(8) C(34) 3.218(7) 65502
H(9) H(10) 2.867(6) 64502
H(9) C(19) 3.337(8) .
H(9) C(20) 3.128(7) .
H(9) H(38) 2.700(8) .
H(9) H(39) 3.014(6) .
H(9) H(40) 2.683(7) .
H(9) N(4) 3.140(8) 65502
H(9) N(5) 2.930(8) 65502
H(9) C(36) 3.500(8) 65502
H(10) C(5) 3.024(6) 64502
H(10) H(9) 2.867(6) 64502
H(10) H(10) 2.417(6) 64502
H(10) H(12) 3.294(7) 64502
H(10) N(4) 3.367(8) 54501
H(10) N(5) 3.075(9) 54501
H(10) C(36) 2.977(10) 54501
H(10) C(37) 3.411(10) 54501
H(10) H(69) 3.040 54501
H(11) N(1) 3.409(5) .
H(11) C(25) 3.350(5) .
H(11) C(30) 3.186(6) .
H(11) H(50) 2.873 .
H(11) H(51) 3.540 .
H(11) H(58) 3.093 .
H(11) N(4) 2.990(7) 54501
H(11) C(34) 3.127(7) 54501
H(11) H(66) 3.514 54501
H(11) H(68) 3.497 54501
H(11) H(69) 3.138 54501
H(12) H(7) 3.444(6) 64502
H(12) H(10) 3.294(7) 64502
H(12) N(4) 2.986(8) 54501
H(12) C(34) 2.922(8) 54501
H(12) C(35) 3.385(8) 54501
H(12) H(66) 2.886 54501
H(12) N(5) 2.813(8) 65502
H(13) O(34) 2.746(6) 65502
H(13) C(23) 3.152(7) 65502
H(13) C(24) 3.306(7) 65502
H(13) H(28) 3.232(7) 65502
H(13) H(45) 2.387(7) 65502
H(13) H(48) 3.386(6) 65502
H(13) H(66) 2.975 54501
H(13) N(5) 3.587(8) 65502
H(14) O(2) 2.683(6) 54501
H(14) H(28) 3.069(7) 65502
H(14) C(30) 3.122(6) .
H(14) H(50) 2.860 .
H(14) H(58) 2.359 .
H(14) H(66) 3.266 54501
H(15) O(2) 3.451(6) 54501
H(15) O(29) 2.938(6) 65502
H(15) O(30) 3.550(6) 65502
H(15) O(34) 2.753(5) 65502
H(15) C(13) 3.530(6) 65502
H(15) C(14) 3.133(6) 65502
H(15) C(15) 3.365(7) 65502
H(15) H(28) 2.655(6) 65502
H(15) H(29) 2.876(7) 65502
H(15) H(45) 3.524(6) 65502
H(15) N(3) 3.192(7) 65502
H(15) H(59) 2.581 65502
H(15) H(60) 3.300 65502
H(15) H(61) 3.219 65502
H(16) O(32) 3.291(7) 65502
H(16) O(33) 3.249(6) 65502
H(16) O(34) 3.433(5) 65502
H(16) C(22) 3.406(7) 65502
H(16) C(23) 3.553(6) 65502
H(16) H(40) 3.103(8) .
H(16) H(41) 2.911(6) .
H(16) H(44) 2.804(7) 65502
H(16) H(45) 3.019(6) 65502
H(16) H(50) 3.251 .
H(16) H(59) 3.273 65502
H(16) H(60) 3.313 65502
H(17) O(31) 3.404(7) 65502
H(17) C(18) 3.541(8) 65502
H(17) C(19) 3.394(9) 65502
H(17) C(21) 3.355(8) .
H(17) C(22) 3.495(7) .
H(17) H(36) 2.878(8) 65502
H(17) H(37) 2.656(8) 65502
H(17) H(41) 2.547(8) .
H(17) H(43) 3.199(7) .
H(17) H(44) 3.392(7) .
H(18) O(30) 2.525(7) 65502
H(18) O(31) 3.444(7) 65502
H(18) C(15) 3.415(7) 65502
H(18) C(16) 3.412(7) 65502
H(18) C(17) 3.409(8) 65502
H(18) C(18) 3.277(8) 65502
H(18) H(29) 2.813(7) 65502
H(18) H(36) 2.712(8) 65502
H(18) H(37) 3.547(8) 65502
H(18) H(61) 3.317 65502
H(19) C(11) 3.564(8) 65602
H(19) H(19) 3.073(9) 65602
H(19) H(21) 3.573(8) 65602
H(19) H(22) 2.789(8) 65602
H(19) H(49) 3.085 .
H(19) H(58) 3.285 .
H(20) O(10) 3.206(6) 65501
H(20) H(36) 2.985(8) 65502
H(20) N(2) 3.585(8) 65602
H(20) C(28) 3.222(7) 65602
H(20) C(29) 3.055(6) 65602
H(20) C(30) 3.562(6) 65602
H(20) H(53) 3.227 65602
H(20) H(57) 3.142 65602
H(21) Mo(1) 3.470(4) 66602
H(21) O(2) 2.965(5) 66602
H(21) O(9) 2.526(6) 65501
H(21) O(10) 3.424(7) 65501
H(21) H(19) 3.573(8) 65602
H(21) C(29) 3.218(8) 65602
H(21) C(30) 3.445(7) 65602
H(21) H(49) 3.434 .
H(21) H(57) 2.804 65602
H(21) H(58) 3.234 65602
H(22) H(19) 2.789(8) 65602
H(22) N(1) 3.199(6) .
H(22) C(25) 3.265(6) .
H(22) H(49) 2.424 .
H(23) Mo(1) 3.374(4) 66602
H(23) O(2) 3.339(6) 66602
H(23) O(4) 2.627(5) 66602
H(23) O(9) 2.924(7) 65501
H(23) O(12) 3.508(7) 65501
H(23) O(13) 3.250(6) 65501
H(23) H(29) 3.310(7) 55601
H(23) H(30) 3.309(7) 55601
H(24) Mo(4) 3.446(5) 65501
H(24) O(4) 3.530(6) 66602
H(24) O(9) 2.806(6) 65501
H(24) O(10) 3.405(7) 65501
H(24) O(12) 2.506(6) 65501
H(24) O(13) 3.290(6) 65501
H(24) H(42) 3.436(6) .
H(24) H(43) 3.195(8) .
H(24) H(49) 3.269 .
O(29) H(3) 3.557(6) 75502
O(29) H(4) 2.560(6) 75502
O(29) H(15) 2.938(6) 65502
O(29) H(59) 2.220 .
O(29) H(61) 2.813 .
O(29) H(62) 3.065 .
O(30) H(15) 3.550(6) 65502
O(30) H(18) 2.525(7) 65502
O(30) H(59) 3.140 .
O(30) H(61) 2.162 .
O(30) H(62) 2.974 .
O(31) H(17) 3.404(7) 65502
O(31) H(18) 3.444(7) 65502
O(31) H(59) 3.557 .
O(31) H(60) 2.742 .
O(31) H(61) 2.145 .
O(32) H(16) 3.291(7) 65502
O(32) H(44) 3.525(5) 65502
O(32) H(59) 3.532 .
O(32) H(60) 2.145 .
O(32) H(61) 3.194 .
O(33) H(16) 3.249(6) 65502
O(33) H(59) 2.816 .
O(33) H(60) 2.287 .
O(33) H(63) 2.543 .
O(34) H(13) 2.746(6) 65502
O(34) H(15) 2.753(5) 65502
O(34) H(16) 3.433(5) 65502
O(34) H(59) 2.115 .
O(34) H(60) 3.213 .
C(13) H(4) 3.522(7) 75502
C(13) H(5) 2.988(7) 75502
C(13) H(15) 3.530(6) 65502
C(13) H(59) 2.697 .
C(14) H(4) 3.019(7) 75502
C(14) H(5) 3.138(7) 75502
C(14) H(15) 3.133(6) 65502
C(14) H(59) 2.910 .
C(15) H(3) 3.560(6) 75502
C(15) H(4) 3.033(7) 75502
C(15) H(15) 3.365(7) 65502
C(15) H(18) 3.415(7) 65502
C(15) H(59) 3.369 .
C(15) H(61) 3.458 .
C(16) H(2) 3.334(7) 75502
C(16) H(4) 3.385(5) 75502
C(16) H(18) 3.412(7) 65502
C(16) H(61) 3.137 .
C(16) H(62) 3.050 .
C(17) H(18) 3.409(8) 65502
C(17) H(54) 3.448 55401
C(17) H(56) 3.379 55401
C(17) H(61) 2.715 .
C(17) H(62) 3.173 .
C(18) H(17) 3.541(8) 65502
C(18) H(18) 3.277(8) 65502
C(18) H(54) 2.878 55401
C(18) H(61) 2.914 .
C(19) H(9) 3.337(8) .
C(19) H(17) 3.394(9) 65502
C(19) H(44) 3.488(7) 65502
C(19) H(60) 3.338 .
C(19) H(61) 3.308 .
C(20) H(8) 3.209(8) .
C(20) H(9) 3.128(7) .
C(20) H(44) 3.542(8) 65502
C(20) H(60) 2.927 .
C(20) H(61) 3.562 .
C(21) H(1) 3.483(7) .
C(21) H(17) 3.355(8) .
C(21) H(49) 3.596 .
C(21) H(60) 2.795 .
C(21) H(63) 3.442 .
C(22) H(16) 3.406(7) 65502
C(22) H(17) 3.495(7) .
C(22) H(37) 3.431(7) 65502
C(22) H(60) 3.019 .
C(22) H(63) 3.482 .
C(23) H(13) 3.152(7) 65502
C(23) H(16) 3.553(6) 65502
C(23) H(59) 3.415 .
C(23) H(60) 3.455 .
C(23) H(63) 3.429 .
C(24) H(13) 3.306(7) 65502
C(24) H(59) 3.034 .
C(24) H(63) 3.397 .
C(24) H(65) 3.468 65501
H(25) O(3) 3.561(7) 66502
H(25) O(17) 2.749(6) 66502
H(25) H(5) 2.953(7) 75502
H(25) H(65) 3.294 65501
H(26) C(3) 3.429(7) 75502
H(26) H(4) 3.018(7) 75502
H(26) H(5) 2.527(7) 75502
H(26) N(3) 3.396(5) .
H(26) C(31) 3.319(6) .
H(26) H(59) 2.673 .
H(26) H(65) 3.473 65501
H(27) Mo(6) 3.569(4) 66502
H(27) O(2) 3.527(6) 66502
H(27) O(3) 2.918(7) 66502
H(27) O(4) 3.180(6) 66502
H(27) O(17) 3.239(5) 66502
H(27) O(18) 3.016(6) 66502
H(27) C(2) 3.264(7) 75502
H(27) C(3) 3.312(7) 75502
H(27) H(3) 3.045(7) 75502
H(27) H(4) 2.708(8) 75502
H(27) H(5) 2.579(7) 75502
H(27) H(6) 3.334(7) 75502
H(28) Mo(1) 3.289(5) 66502
H(28) O(2) 2.515(6) 66502
H(28) O(3) 2.810(6) 66502
H(28) O(4) 3.453(6) 66502
H(28) C(7) 3.390(7) 65502
H(28) C(8) 3.391(6) 65502
H(28) H(13) 3.232(7) 65502
H(28) H(14) 3.069(7) 65502
H(28) H(15) 2.655(6) 65502
H(28) H(59) 3.239 .
H(29) O(2) 2.771(6) 66502
H(29) O(4) 3.490(6) 66502
H(29) C(9) 3.593(7) 65502
H(29) H(15) 2.876(7) 65502
H(29) H(18) 2.813(7) 65502
H(29) H(23) 3.310(7) 55401
H(30) O(2) 3.520(6) 66502
H(30) O(4) 2.959(7) 66502
H(30) O(5) 3.170(6) 66502
H(30) C(2) 3.255(7) 75502
H(30) H(2) 3.485(8) 75502
H(30) H(3) 2.913(7) 75502
H(30) H(4) 2.796(7) 75502
H(30) H(23) 3.309(7) 55401
H(31) O(5) 3.479(5) 64401
H(31) O(13) 3.321(7) 65502
H(31) O(14) 3.596(6) 65502
H(31) C(1) 3.175(6) 75502
H(31) C(2) 3.328(6) 75502
H(31) H(1) 3.409(6) 75502
H(31) H(2) 2.493(7) 75502
H(31) H(3) 3.528(6) 75502
H(31) H(4) 2.807(5) 75502
H(31) C(32) 3.350(6) .
H(31) H(61) 3.244 .
H(31) H(62) 2.438 .
H(32) O(5) 2.803(5) 64401
H(32) H(2) 3.578(6) 75502
H(32) H(55) 3.539 55401
H(32) H(56) 3.548 55401
H(33) Mo(3) 3.553(5) 64401
H(33) O(6) 2.944(6) 64401
H(33) O(7) 3.040(5) 64401
H(33) O(13) 3.549(7) 65502
H(33) O(16) 3.227(7) 65502
H(33) C(27) 3.122(6) 55401
H(33) H(54) 3.006 55401
H(33) H(56) 2.488 55401
H(34) Mo(5) 3.585(5) 65502
H(34) O(13) 3.512(6) 65502
H(34) O(14) 2.943(7) 65502
H(34) O(16) 2.958(7) 65502
H(34) N(3) 3.530(5) .
H(34) C(32) 3.246(5) .
H(34) H(61) 2.672 .
H(34) H(62) 2.531 .
H(35) O(7) 2.685(5) 64401
H(35) N(2) 3.436(6) 55401
H(35) H(54) 2.536 55401
H(35) N(4) 2.734(8) 65502
H(35) C(34) 3.363(9) 65502
H(35) H(68) 3.181 65502
H(36) C(9) 3.128(8) 65502
H(36) C(10) 3.539(9) 65502
H(36) H(17) 2.878(8) 65502
H(36) H(18) 2.712(8) 65502
H(36) H(20) 2.985(8) 65502
H(36) N(2) 3.167(5) 55401
H(36) C(28) 3.585(6) 55401
H(36) H(53) 3.161 55401
H(36) H(54) 2.500 55401
H(36) H(61) 3.357 .
H(37) C(9) 3.485(8) 65502
H(37) H(17) 2.656(8) 65502
H(37) H(18) 3.547(8) 65502
H(37) C(22) 3.431(7) 65502
H(37) H(43) 3.309(7) 65502
H(37) H(44) 2.746(7) 65502
H(38) H(8) 3.324(8) .
H(38) H(9) 2.700(8) .
H(38) N(4) 2.703(9) 65502
H(38) N(5) 3.090(7) 65502
H(38) C(36) 3.166(7) 65502
H(38) H(68) 3.426 65502
H(39) O(23) 3.162(6) .
H(39) O(24) 3.264(6) .
H(39) C(4) 3.159(8) .
H(39) C(5) 3.582(7) .
H(39) H(8) 2.447(8) .
H(39) H(9) 3.014(6) .
H(39) H(51) 3.465 .
H(39) N(3) 3.544(6) .
H(39) H(60) 2.885 .
H(39) H(61) 3.523 .
H(40) O(24) 3.353(7) .
H(40) O(25) 2.605(6) .
H(40) C(5) 3.245(8) .
H(40) C(6) 3.453(7) .
H(40) H(8) 3.327(8) .
H(40) H(9) 2.683(7) .
H(40) H(16) 3.103(8) .
H(40) H(44) 3.166(8) 65502
H(40) H(50) 3.194 .
H(40) H(51) 3.543 .
H(41) O(26) 3.007(6) .
H(41) O(27) 3.068(6) .
H(41) C(8) 3.413(7) .
H(41) C(9) 3.130(8) .
H(41) H(16) 2.911(6) .
H(41) H(17) 2.547(8) .
H(41) N(1) 3.374(7) .
H(41) H(49) 3.078 .
H(41) H(50) 3.034 .
H(41) H(51) 3.475 .
H(42) O(23) 3.258(7) .
H(42) O(27) 3.519(6) .
H(42) O(28) 3.368(6) .
H(42) C(1) 3.285(7) .
H(42) H(1) 2.581(7) .
H(42) H(24) 3.436(6) .
H(42) N(1) 3.540(6) .
H(42) H(49) 3.218 .
H(42) H(50) 3.554 .
H(42) H(51) 3.279 .
H(42) C(33) 3.558(7) .
H(42) H(60) 2.791 .
H(42) H(63) 2.844 .
H(43) O(10) 2.747(5) 65501
H(43) O(12) 3.330(5) 65501
H(43) O(27) 3.260(6) .
H(43) H(17) 3.199(7) .
H(43) H(24) 3.195(8) .
H(43) H(37) 3.309(7) 65502
H(44) H(16) 2.804(7) 65502
H(44) H(17) 3.392(7) .
H(44) O(32) 3.525(5) 65502
H(44) C(19) 3.488(7) 65502
H(44) C(20) 3.542(8) 65502
H(44) H(37) 2.746(7) 65502
H(44) H(40) 3.166(8) 65502
H(44) H(60) 3.381 .
H(45) C(7) 3.135(7) 65502
H(45) C(8) 3.413(6) 65502
H(45) H(13) 2.387(7) 65502
H(45) H(15) 3.524(6) 65502
H(45) H(16) 3.019(6) 65502
H(45) N(5) 2.861(8) .
H(46) Mo(4) 3.449(4) 65501
H(46) Mo(5) 3.530(4) 65501
H(46) O(10) 3.252(6) 65501
H(46) O(11) 2.916(5) 65501
H(46) O(12) 2.752(7) 65501
H(46) O(14) 3.354(6) 65501
H(46) O(15) 2.935(5) 65501
H(46) O(17) 3.556(6) 65501
H(46) N(5) 3.413(9) .
H(47) Mo(5) 3.545(4) 65501
H(47) O(14) 2.613(6) 65501
H(47) O(15) 3.009(5) 65501
H(47) N(3) 3.588(5) .
H(47) C(31) 3.566(6) .
H(47) C(33) 3.162(7) .
H(47) H(59) 3.089 .
H(47) H(63) 2.786 .
H(47) H(65) 3.025 65501
H(48) O(15) 2.992(6) 65501
H(48) O(17) 2.872(6) 65501
H(48) H(13) 3.386(6) 65502
H(48) H(65) 3.056 65501
N(1) H(11) 3.409(5) .
N(1) H(22) 3.199(6) .
N(1) H(41) 3.374(7) .
N(1) H(42) 3.540(6) .
N(2) H(20) 3.585(8) 65602
N(2) H(35) 3.436(6) 55601
N(2) H(36) 3.167(5) 55601
N(2) H(52) 2.795 64602
N(2) H(67) 3.231 65602
N(2) H(68) 3.060 65602
C(25) H(11) 3.350(5) .
C(25) H(22) 3.265(6) .
C(25) H(69) 3.477 54501
C(26) H(3) 3.546(6) .
C(26) H(6) 3.204(7) .
C(26) H(69) 3.079 54501
C(27) H(33) 3.122(6) 55601
C(27) H(67) 3.543 54501
C(27) H(69) 3.189 54501
C(28) H(20) 3.222(7) 65602
C(28) H(36) 3.585(6) 55601
C(28) H(52) 3.483 64602
C(29) H(20) 3.055(6) 65602
C(29) H(21) 3.218(8) 65602
C(30) H(11) 3.186(6) .
C(30) H(14) 3.122(6) .
C(30) H(20) 3.562(6) 65602
C(30) H(21) 3.445(7) 65602
H(49) O(23) 3.225 .
H(49) O(25) 3.581 .
H(49) O(26) 2.790 .
H(49) O(27) 2.032 .
H(49) O(28) 2.193 .
H(49) C(1) 3.313 .
H(49) C(9) 3.361 .
H(49) C(10) 2.981 .
H(49) C(11) 2.520 .
H(49) C(12) 2.823 .
H(49) H(1) 3.496 .
H(49) H(19) 3.085 .
H(49) H(21) 3.434 .
H(49) H(22) 2.424 .
H(49) H(24) 3.269 .
H(49) C(21) 3.596 .
H(49) H(41) 3.078 .
H(49) H(42) 3.218 .
H(50) O(23) 3.548 .
H(50) O(24) 2.764 .
H(50) O(25) 2.057 .
H(50) O(26) 2.240 .
H(50) O(27) 3.123 .
H(50) C(5) 3.317 .
H(50) C(6) 2.889 .
H(50) C(7) 2.771 .
H(50) C(8) 2.941 .
H(50) C(9) 3.370 .
H(50) H(11) 2.873 .
H(50) H(14) 2.860 .
H(50) H(16) 3.251 .
H(50) H(40) 3.194 .
H(50) H(41) 3.034 .
H(50) H(42) 3.554 .
H(51) O(23) 2.093 .
H(51) O(24) 2.230 .
H(51) O(25) 3.166 .
H(51) O(27) 3.525 .
H(51) O(28) 2.668 .
H(51) C(1) 3.277 .
H(51) C(2) 3.025 .
H(51) C(3) 2.761 .
H(51) C(4) 2.945 .
H(51) C(5) 3.365 .
H(51) C(6) 3.582 .
H(51) H(1) 3.499 .
H(51) H(3) 3.198 .
H(51) H(6) 2.810 .
H(51) H(8) 3.308 .
H(51) H(11) 3.540 .
H(51) H(39) 3.465 .
H(51) H(40) 3.543 .
H(51) H(41) 3.475 .
H(51) H(42) 3.279 .
H(52) O(7) 3.000 64501
H(52) O(7) 3.007 55602
H(52) O(8) 3.079 55602
H(52) N(2) 2.795 64602
H(52) C(28) 3.483 64602
H(52) H(52) 1.905 64602
H(52) H(53) 3.415 64602
H(52) H(54) 3.026 64602
H(52) C(37) 3.478 65602
H(52) H(67) 3.079 65602
H(52) H(68) 3.004 65602
H(53) Mo(4) 3.200 55602
H(53) O(8) 2.602 55602
H(53) O(10) 2.428 55602
H(53) H(20) 3.227 65602
H(53) H(36) 3.161 55601
H(53) H(52) 3.415 64602
H(53) C(37) 3.230 65602
H(53) H(67) 2.734 65602
H(53) H(68) 2.893 65602
H(54) O(7) 2.334 64501
H(54) C(17) 3.448 55601
H(54) C(18) 2.878 55601
H(54) H(33) 3.006 55601
H(54) H(35) 2.536 55601
H(54) H(36) 2.500 55601
H(54) H(52) 3.026 64602
H(54) C(37) 3.492 65602
H(54) H(67) 3.381 65602
H(54) H(68) 2.766 65602
H(55) O(5) 2.805 64501
H(55) O(23) 3.060 .
H(55) O(24) 3.585 .
H(55) O(28) 3.029 .
H(55) C(2) 3.184 .
H(55) C(3) 3.196 .
H(55) H(3) 2.620 .
H(55) H(6) 2.541 .
H(55) H(32) 3.539 55601
H(55) H(69) 3.273 54501
H(56) Mo(3) 3.451 64501
H(56) O(5) 3.387 64501
H(56) O(6) 2.447 64501
H(56) O(7) 2.927 64501
H(56) C(17) 3.379 55601
H(56) H(32) 3.548 55601
H(56) H(33) 2.488 55601
H(56) H(67) 3.430 54501
H(56) H(69) 3.454 54501
H(57) Mo(1) 3.297 54501
H(57) Mo(3) 3.571 55602
H(57) Mo(4) 3.467 55602
H(57) O(1) 2.785 54501
H(57) O(2) 3.060 54501
H(57) O(7) 3.552 55602
H(57) O(8) 2.901 55602
H(57) O(9) 2.613 55602
H(57) O(10) 3.345 55602
H(57) H(20) 3.142 65602
H(57) H(21) 2.804 65602
H(58) O(2) 2.647 54501
H(58) O(25) 3.228 .
H(58) O(26) 2.669 .
H(58) C(7) 3.021 .
H(58) C(8) 3.360 .
H(58) H(11) 3.093 .
H(58) H(14) 2.359 .
H(58) H(19) 3.285 .
H(58) H(21) 3.234 65602
N(3) H(15) 3.192(7) 65502
N(3) H(26) 3.396(5) .
N(3) H(34) 3.530(5) .
N(3) H(39) 3.544(6) .
N(3) H(47) 3.588(5) .
C(31) H(26) 3.319(6) .
C(31) H(47) 3.566(6) .
C(32) H(1) 3.457(7) 75502
C(32) H(4) 3.271(7) 75502
C(32) H(31) 3.350(6) .
C(32) H(34) 3.246(5) .
C(33) H(1) 3.219(7) .
C(33) H(42) 3.558(7) .
C(33) H(47) 3.162(7) .
H(59) C(8) 3.336 65502
H(59) H(15) 2.581 65502
H(59) H(16) 3.273 65502
H(59) O(29) 2.220 .
H(59) O(30) 3.140 .
H(59) O(31) 3.557 .
H(59) O(32) 3.532 .
H(59) O(33) 2.816 .
H(59) O(34) 2.115 .
H(59) C(13) 2.697 .
H(59) C(14) 2.910 .
H(59) C(15) 3.369 .
H(59) C(23) 3.415 .
H(59) C(24) 3.034 .
H(59) H(26) 2.673 .
H(59) H(28) 3.239 .
H(59) H(47) 3.089 .
H(60) H(15) 3.300 65502
H(60) H(16) 3.313 65502
H(60) O(31) 2.742 .
H(60) O(32) 2.145 .
H(60) O(33) 2.287 .
H(60) O(34) 3.213 .
H(60) C(19) 3.338 .
H(60) C(20) 2.927 .
H(60) C(21) 2.795 .
H(60) C(22) 3.019 .
H(60) C(23) 3.455 .
H(60) H(39) 2.885 .
H(60) H(42) 2.791 .
H(60) H(44) 3.381 .
H(61) H(15) 3.219 65502
H(61) H(18) 3.317 65502
H(61) O(29) 2.813 .
H(61) O(30) 2.162 .
H(61) O(31) 2.145 .
H(61) O(32) 3.194 .
H(61) C(15) 3.458 .
H(61) C(16) 3.137 .
H(61) C(17) 2.715 .
H(61) C(18) 2.914 .
H(61) C(19) 3.308 .
H(61) C(20) 3.562 .
H(61) H(31) 3.244 .
H(61) H(34) 2.672 .
H(61) H(36) 3.357 .
H(61) H(39) 3.523 .
H(62) O(14) 2.642 65502
H(62) C(1) 3.492 75502
H(62) H(1) 3.078 75502
H(62) H(2) 3.350 75502
H(62) H(4) 2.911 75502
H(62) O(29) 3.065 .
H(62) O(30) 2.974 .
H(62) C(16) 3.050 .
H(62) C(17) 3.173 .
H(62) H(31) 2.438 .
H(62) H(34) 2.531 .
H(63) O(14) 2.511 65501
H(63) C(1) 3.483 .
H(63) H(1) 2.601 .
H(63) O(33) 2.543 .
H(63) C(21) 3.442 .
H(63) C(22) 3.482 .
H(63) C(23) 3.429 .
H(63) C(24) 3.397 .
H(63) H(42) 2.844 .
H(63) H(47) 2.786 .
N(4) H(7) 3.433(8) 65502
N(4) H(8) 2.953(7) 65502
N(4) H(9) 3.140(8) 65502
N(4) H(10) 3.367(8) 56501
N(4) H(11) 2.990(7) 56501
N(4) H(12) 2.986(8) 56501
N(4) H(35) 2.734(8) 65502
N(4) H(38) 2.703(9) 65502
N(4) H(68) 3.263 .
C(34) H(7) 3.450(8) 65502
C(34) H(8) 3.218(7) 65502
C(34) H(11) 3.127(7) 56501
C(34) H(12) 2.922(8) 56501
C(34) H(35) 3.363(9) 65502
C(35) H(12) 3.385(8) 56501
H(64) Mo(3) 3.484 56602
H(64) Mo(6) 3.458 .
H(64) O(1) 2.614 .
H(64) O(3) 2.620 .
H(64) O(15) 2.706 .
H(64) O(16) 2.735 .
H(65) O(15) 3.010 .
H(65) O(16) 3.494 .
H(65) C(24) 3.468 45501
H(65) H(25) 3.294 45501
H(65) H(26) 3.473 45501
H(65) H(47) 3.025 45501
H(65) H(48) 3.056 45501
H(66) O(3) 3.458 .
H(66) C(6) 3.584 56501
H(66) C(7) 3.529 56501
H(66) H(11) 3.514 56501
H(66) H(12) 2.886 56501
H(66) H(13) 2.975 56501
H(66) H(14) 3.266 56501
N(5) H(7) 3.012(8) 56501
N(5) H(9) 2.930(8) 65502
N(5) H(10) 3.075(9) 56501
N(5) H(12) 2.813(8) 65502
N(5) H(13) 3.587(8) 65502
N(5) H(38) 3.090(7) 65502
N(5) H(45) 2.861(8) .
N(5) H(46) 3.413(9) .
C(36) H(7) 3.049(8) 56501
C(36) H(9) 3.500(8) 65502
C(36) H(10) 2.977(10) 56501
C(36) H(38) 3.166(7) 65502
C(37) H(7) 3.600(9) 56501
C(37) H(10) 3.411(10) 56501
C(37) H(52) 3.478 65602
C(37) H(53) 3.230 65602
C(37) H(54) 3.492 65602
H(67) Mo(4) 3.236 65501
H(67) O(8) 2.710 65501
H(67) O(10) 3.013 65501
H(67) O(11) 2.817 65501
H(67) N(2) 3.231 65602
H(67) C(27) 3.543 56501
H(67) H(52) 3.079 65602
H(67) H(53) 2.734 65602
H(67) H(54) 3.381 65602
H(67) H(56) 3.430 56501
H(68) O(7) 3.260 56602
H(68) H(11) 3.497 56501
H(68) H(35) 3.181 65502
H(68) H(38) 3.426 65502
H(68) N(2) 3.060 65602
H(68) H(52) 3.004 65602
H(68) H(53) 2.893 65602
H(68) H(54) 2.766 65602
H(68) N(4) 3.263 .
H(69) O(24) 2.764 56501
H(69) C(4) 3.323 56501
H(69) C(5) 3.305 56501
H(69) H(6) 2.998 56501
H(69) H(7) 3.133 56501
H(69) H(10) 3.040 56501
H(69) H(11) 3.138 56501
H(69) C(25) 3.477 56501
H(69) C(26) 3.079 56501
H(69) C(27) 3.189 56501
H(69) H(55) 3.273 56501
H(69) H(56) 3.454 56501

loop_
_geom_torsion_atom_site_label_1
_geom_torsion_atom_site_label_2
_geom_torsion_atom_site_label_3
_geom_torsion_atom_site_label_4
_geom_torsion
_geom_torsion_site_symmetry_1
_geom_torsion_site_symmetry_3
_geom_torsion_site_symmetry_4
O(2) Mo(1) O(1) Mo(3) 154.0(3) . . 56602
O(1) Mo(1) O(3) Mo(6) 103.2(4) . . .
O(3) Mo(1) O(1) Mo(3) -105.8(4) . . 56602
O(1) Mo(1) O(4) Mo(2) -11.7(7) . . .
O(4) Mo(1) O(1) Mo(3) -39.6(6) . . 56602
O(1) Mo(1) O(9) Mo(4) -56.5(5) . 56602 56602
O(9) Mo(1) O(1) Mo(3) 53.1(3) 56602 . 56602
O(2) Mo(1) O(3) Mo(6) -158.0(3) . . .
O(2) Mo(1) O(4) Mo(2) 154.6(3) . . .
O(2) Mo(1) O(9) Mo(4) -156.0(4) . 56602 56602
O(3) Mo(1) O(4) Mo(2) 53.5(3) . . .
O(4) Mo(1) O(3) Mo(6) -56.0(4) . . .
O(3) Mo(1) O(9) Mo(4) 5.4(9) . 56602 56602
O(9) Mo(1) O(3) Mo(6) 40.6(7) 56602 . .
O(4) Mo(1) O(9) Mo(4) 100.7(5) . 56602 56602
O(9) Mo(1) O(4) Mo(2) -102.7(3) 56602 . .
O(5) Mo(2) O(4) Mo(1) -157.5(3) . . .
O(4) Mo(2) O(6) Mo(3) 7.1(6) . . .
O(6) Mo(2) O(4) Mo(1) 41.0(6) . . .
O(4) Mo(2) O(13) Mo(5) -106.0(3) . 56602 56602
O(13) Mo(2) O(4) Mo(1) 103.8(4) 56602 . .
O(4) Mo(2) O(18) Mo(6) 56.2(3) . . .
O(18) Mo(2) O(4) Mo(1) -54.7(3) . . .
O(5) Mo(2) O(6) Mo(3) -154.3(3) . . .
O(5) Mo(2) O(13) Mo(5) 154.9(3) . 56602 56602
O(5) Mo(2) O(18) Mo(6) 156.4(3) . . .
O(6) Mo(2) O(13) Mo(5) 52.0(3) . 56602 56602
O(13) Mo(2) O(6) Mo(3) -54.5(3) 56602 . .
O(6) Mo(2) O(18) Mo(6) -98.9(3) . . .
O(18) Mo(2) O(6) Mo(3) 101.2(3) . . .
O(13) Mo(2) O(18) Mo(6) -5.2(6) 56602 . .
O(18) Mo(2) O(13) Mo(5) -43.4(6) . 56602 56602
O(1) Mo(3) O(6) Mo(2) -31.5(6) 56602 . .
O(6) Mo(3) O(1) Mo(1) -17.3(6) . 56602 56602
O(7) Mo(3) O(1) Mo(1) 153.2(3) . 56602 56602
O(1) Mo(3) O(8) Mo(4) -55.1(3) 56602 . .
O(8) Mo(3) O(1) Mo(1) 53.0(4) . 56602 56602
O(1) Mo(3) O(16) Mo(5) 102.6(4) 56602 56602 56602
O(16) Mo(3) O(1) Mo(1) -103.3(3) 56602 56602 56602
O(7) Mo(3) O(6) Mo(2) 157.9(3) . . .
O(6) Mo(3) O(8) Mo(4) 102.2(3) . . .
O(8) Mo(3) O(6) Mo(2) -103.2(3) . . .
O(6) Mo(3) O(16) Mo(5) -53.4(4) . 56602 56602
O(16) Mo(3) O(6) Mo(2) 55.9(3) 56602 . .
O(7) Mo(3) O(8) Mo(4) -158.3(3) . . .
O(7) Mo(3) O(16) Mo(5) -153.3(4) . 56602 56602
O(8) Mo(3) O(16) Mo(5) 8.1(9) . 56602 56602
O(16) Mo(3) O(8) Mo(4) 40.1(7) 56602 . .
O(8) Mo(4) O(9) Mo(1) -58.3(5) . . 56602
O(9) Mo(4) O(8) Mo(3) 53.6(3) . . .
O(10) Mo(4) O(8) Mo(3) 153.8(3) . . .
O(8) Mo(4) O(11) Mo(6) 105.8(3) . . .
O(11) Mo(4) O(8) Mo(3) -102.2(3) . . .
O(8) Mo(4) O(12) Mo(5) -35.0(8) . . .
O(12) Mo(4) O(8) Mo(3) -11.1(7) . . .
O(10) Mo(4) O(9) Mo(1) -159.4(4) . . 56602
O(9) Mo(4) O(11) Mo(6) 19.1(6) . . .
O(11) Mo(4) O(9) Mo(1) 29.8(8) . . 56602
O(9) Mo(4) O(12) Mo(5) -100.2(4) . . .
O(12) Mo(4) O(9) Mo(1) 100.5(5) . . 56602
O(10) Mo(4) O(11) Mo(6) -151.6(3) . . .
O(10) Mo(4) O(12) Mo(5) 160.0(4) . . .
O(11) Mo(4) O(12) Mo(5) 57.0(4) . . .
O(12) Mo(4) O(11) Mo(6) -50.7(3) . . .
O(12) Mo(5) O(13) Mo(2) -104.5(3) . . 56602
O(13) Mo(5) O(12) Mo(4) 100.5(4) . . .
O(14) Mo(5) O(12) Mo(4) -156.0(4) . . .
O(12) Mo(5) O(15) Mo(6) 55.1(2) . . .
O(15) Mo(5) O(12) Mo(4) -56.5(4) . . .
O(12) Mo(5) O(16) Mo(3) 42.3(8) . . 56602
O(16) Mo(5) O(12) Mo(4) 4.4(8) . . .
O(12) Mo(5) O(19) P(1) -37.6(3) . . .
O(12) Mo(5) O(19) O(20) -40.6(2) . . .
O(19) Mo(5) O(12) Mo(4) 34.9(4) . . .
O(14) Mo(5) O(13) Mo(2) 151.8(3) . . 56602
O(13) Mo(5) O(15) Mo(6) -34.9(5) . . .
O(15) Mo(5) O(13) Mo(2) -16.1(7) . . 56602
O(13) Mo(5) O(16) Mo(3) -54.9(4) . . 56602
O(16) Mo(5) O(13) Mo(2) 51.5(3) . . 56602
O(13) Mo(5) O(19) P(1) -129.6(3) . . .
O(13) Mo(5) O(19) O(20) -132.6(2) . . .
O(19) Mo(5) O(13) Mo(2) -10.5(3) . . 56602
O(14) Mo(5) O(15) Mo(6) 157.0(2) . . .
O(14) Mo(5) O(16) Mo(3) -157.1(4) . . 56602
O(14) Mo(5) O(19) P(1) 173.7(3) . . .
O(14) Mo(5) O(19) O(20) 170.8(4) . . .
O(15) Mo(5) O(16) Mo(3) 103.7(4) . . 56602
O(16) Mo(5) O(15) Mo(6) -103.8(2) . . .
O(15) Mo(5) O(19) P(1) 48.2(3) . . .
O(15) Mo(5) O(19) O(20) 45.2(2) . . .
O(19) Mo(5) O(15) Mo(6) -40.0(2) . . .
O(16) Mo(5) O(19) P(1) 129.1(4) . . .
O(16) Mo(5) O(19) O(20) 126.1(3) . . .
O(19) Mo(5) O(16) Mo(3) 8.2(4) . . 56602
O(3) Mo(6) O(11) Mo(4) -43.1(6) . . .
O(11) Mo(6) O(3) Mo(1) -7.7(7) . . .
O(3) Mo(6) O(15) Mo(5) 101.7(2) . . .
O(15) Mo(6) O(3) Mo(1) -101.4(4) . . .
O(17) Mo(6) O(3) Mo(1) 154.3(3) . . .
O(3) Mo(6) O(18) Mo(2) -57.1(3) . . .
O(18) Mo(6) O(3) Mo(1) 54.6(3) . . .
O(11) Mo(6) O(15) Mo(5) -53.6(2) . . .
O(15) Mo(6) O(11) Mo(4) 51.6(3) . . .
O(17) Mo(6) O(11) Mo(4) 154.9(3) . . .
O(11) Mo(6) O(18) Mo(2) 101.0(3) . . .
O(18) Mo(6) O(11) Mo(4) -106.1(3) . . .
O(17) Mo(6) O(15) Mo(5) -155.2(2) . . .
O(15) Mo(6) O(18) Mo(2) 31.9(5) . . .
O(18) Mo(6) O(15) Mo(5) 14.3(5) . . .
O(17) Mo(6) O(18) Mo(2) -158.5(3) . . .
O(19) P(1) O(20) O(21) -120.8(3) . . .
O(19) P(1) O(20) O(22) 120.1(3) . . .
O(20) P(1) O(19) Mo(5) -3.5(3) . . .
O(19) P(1) O(20) O(21) -59.2(3) . 56602 56602
O(19) P(1) O(20) O(22) 59.9(3) . 56602 56602
O(20) P(1) O(19) Mo(5) 176.5(3) 56602 . .
O(19) P(1) O(21) O(20) 58.2(3) . . .
O(21) P(1) O(19) Mo(5) -61.6(3) . . .
O(21) P(1) O(19) O(20) -58.2(2) . . .
O(19) P(1) O(21) O(20) 121.8(3) . 56602 56602
O(21) P(1) O(19) Mo(5) 118.4(3) 56602 . .
O(21) P(1) O(19) O(20) 121.8(2) 56602 . .
O(19) P(1) O(22) O(20) -58.6(3) . . .
O(22) P(1) O(19) Mo(5) 55.4(4) . . .
O(22) P(1) O(19) O(20) 58.9(3) . . .
O(19) P(1) O(22) O(20) -121.4(3) . 56602 56602
O(22) P(1) O(19) Mo(5) -124.6(4) 56602 . .
O(22) P(1) O(19) O(20) -121.1(3) 56602 . .
O(19) P(1) O(20) O(21) 59.2(3) 56602 . .
O(19) P(1) O(20) O(22) -59.9(3) 56602 . .
O(20) P(1) O(19) Mo(5) -176.5(3) . 56602 56602
O(19) P(1) O(20) O(21) 120.8(3) 56602 56602 56602
O(19) P(1) O(20) O(22) -120.1(3) 56602 56602 56602
O(20) P(1) O(19) Mo(5) 3.5(3) 56602 56602 56602
O(19) P(1) O(21) O(20) -121.8(3) 56602 . .
O(21) P(1) O(19) Mo(5) -118.4(3) . 56602 56602
O(21) P(1) O(19) O(20) -121.8(2) . 56602 56602
O(19) P(1) O(21) O(20) -58.2(3) 56602 56602 56602
O(21) P(1) O(19) Mo(5) 61.6(3) 56602 56602 56602
O(21) P(1) O(19) O(20) 58.2(2) 56602 56602 56602
O(19) P(1) O(22) O(20) 121.4(3) 56602 . .
O(22) P(1) O(19) Mo(5) 124.6(4) . 56602 56602
O(22) P(1) O(19) O(20) 121.1(3) . 56602 56602
O(19) P(1) O(22) O(20) 58.6(3) 56602 56602 56602
O(22) P(1) O(19) Mo(5) -55.4(4) 56602 56602 56602
O(22) P(1) O(19) O(20) -58.9(3) 56602 56602 56602
O(21) P(1) O(20) O(19) 120.8(3) . . .
O(21) P(1) O(20) O(22) -119.1(3) . . .
O(21) P(1) O(20) O(19) -59.2(3) 56602 . .
O(21) P(1) O(20) O(22) 60.9(3) 56602 . .
O(22) P(1) O(20) O(19) -120.1(3) . . .
O(22) P(1) O(20) O(21) 119.1(3) . . .
O(22) P(1) O(20) O(19) 59.9(3) 56602 . .
O(22) P(1) O(20) O(21) -60.9(3) 56602 . .
O(21) P(1) O(20) O(19) 59.2(3) . 56602 56602
O(21) P(1) O(20) O(22) -60.9(3) . 56602 56602
O(21) P(1) O(20) O(19) -120.8(3) 56602 56602 56602
O(21) P(1) O(20) O(22) 119.1(3) 56602 56602 56602
O(22) P(1) O(20) O(19) -59.9(3) . 56602 56602
O(22) P(1) O(20) O(21) 60.9(3) . 56602 56602
O(22) P(1) O(20) O(19) 120.1(3) 56602 56602 56602
O(22) P(1) O(20) O(21) -119.1(3) 56602 56602 56602
O(21) P(1) O(22) O(20) 59.1(3) . . .
O(22) P(1) O(21) O(20) -59.4(3) . . .
O(21) P(1) O(22) O(20) 120.9(3) . 56602 56602
O(22) P(1) O(21) O(20) 120.6(3) 56602 . .
O(21) P(1) O(22) O(20) -120.9(3) 56602 . .
O(22) P(1) O(21) O(20) -120.6(3) . 56602 56602
O(21) P(1) O(22) O(20) -59.1(3) 56602 56602 56602
O(22) P(1) O(21) O(20) 59.4(3) 56602 56602 56602
Mo(5) O(19) O(20) P(1) 177.0(2) . . .
Mo(5) O(19) O(20) O(21) -136.9(3) . . .
Mo(5) O(19) O(20) O(22) 131.0(2) . . .
P(1) O(19) O(20) O(21) 46.0(2) . . .
P(1) O(19) O(20) O(22) -46.0(2) . . .
O(19) O(20) O(21) P(1) -45.7(2) . . .
O(19) O(20) O(22) P(1) 46.0(2) . . .
O(21) O(20) O(22) P(1) -47.0(2) . . .
O(22) O(20) O(21) P(1) 46.6(2) . . .
C(2) O(23) C(3) C(4) -175.2(4) . . .
C(3) O(23) C(2) C(1) -169.6(4) . . .
C(4) O(24) C(5) C(6) -174.5(4) . . .
C(5) O(24) C(4) C(3) -178.8(4) . . .
C(6) O(25) C(7) C(8) 175.4(4) . . .
C(7) O(25) C(6) C(5) 172.4(4) . . .
C(8) O(26) C(9) C(10) 174.6(4) . . .
C(9) O(26) C(8) C(7) -174.9(4) . . .
C(10) O(27) C(11) C(12) -168.6(4) . . .
C(11) O(27) C(10) C(9) -171.4(4) . . .
C(1) O(28) C(12) C(11) 164.5(4) . . .
C(12) O(28) C(1) C(2) 170.4(4) . . .
O(28) C(1) C(2) O(23) 61.1(5) . . .
O(23) C(3) C(4) O(24) -61.4(5) . . .
O(24) C(5) C(6) O(25) 62.6(5) . . .
O(25) C(7) C(8) O(26) -62.7(5) . . .
O(26) C(9) C(10) O(27) 63.0(5) . . .
O(27) C(11) C(12) O(28) -65.8(6) . . .
C(14) O(29) C(15) C(16) 173.0(3) . . .
C(15) O(29) C(14) C(13) 177.5(3) . . .
C(16) O(30) C(17) C(18) -169.0(3) . . .
C(17) O(30) C(16) C(15) -175.6(3) . . .
C(18) O(31) C(19) C(20) 176.2(4) . . .
C(19) O(31) C(18) C(17) 177.2(4) . . .
C(20) O(32) C(21) C(22) 178.4(4) . . .
C(21) O(32) C(20) C(19) 177.9(4) . . .
C(22) O(33) C(23) C(24) -178.5(3) . . .
C(23) O(33) C(22) C(21) -176.7(3) . . .
C(13) O(34) C(24) C(23) -179.3(4) . . .
C(24) O(34) C(13) C(14) -174.2(4) . . .
O(34) C(13) C(14) O(29) -68.4(5) . . .
O(29) C(15) C(16) O(30) 60.4(4) . . .
O(30) C(17) C(18) O(31) -61.3(5) . . .
O(31) C(19) C(20) O(32) 64.9(5) . . .
O(32) C(21) C(22) O(33) -63.9(5) . . .
O(33) C(23) C(24) O(34) 63.1(5) . . .
N(1) C(25) C(26) C(27) -175.2(3) . . .
N(1) C(25) C(30) C(29) 175.7(3) . . .
C(26) C(25) C(30) C(29) -0.3(6) . . .
C(30) C(25) C(26) C(27) 0.8(6) . . .
C(25) C(26) C(27) C(28) -0.1(5) . . .
C(26) C(27) C(28) N(2) 179.8(4) . . .
C(26) C(27) C(28) C(29) -1.1(7) . . .
N(2) C(28) C(29) C(30) -179.2(4) . . .
C(27) C(28) C(29) C(30) 1.6(6) . . .
C(28) C(29) C(30) C(25) -0.9(6) . . .
N(3) C(31) C(32) C(33) 179.5(4) . . 75502
N(3) C(31) C(33) C(32) -179.5(4) . . 75502
C(32) C(31) C(33) C(32) 0.3(6) . . 75502
C(33) C(31) C(32) C(33) -0.3(5) . . 75502
C(31) C(32) C(33) C(31) 0.3(6) . 75502 75502
